data_7019803
loop_
_publ_author_name
'Saito, Masaki'
'Ozeki, Tomoji'

_publ_section_title
;
 Crystallization of a Keplerate-type polyoxometalate into a superposed
 kagome-lattice with huge channels.
;
_journal_issue 33
_journal_name_full 'Dalton transactions (Cambridge, England : 2003)'
_journal_page_first 9846
_journal_page_last 9848
_journal_paper_doi 10.1039/c2dt30582h
_journal_volume 41
_journal_year 2012
_chemical_formula_sum 'C60 H674 Mo132 O724 Sr21'
_chemical_formula_weight 27488.09
_chemical_name_systematic
;
?
;
_space_group_IT_number 12
_symmetry_cell_setting monoclinic
_symmetry_space_group_name_Hall '-C 2y'
_symmetry_space_group_name_H-M 'C 1 2/m 1'
_atom_sites_solution_hydrogens notdet
_atom_sites_solution_primary direct
_atom_sites_solution_secondary difmap
_audit_creation_method SHELXL-97
_cell_angle_alpha 90.00
_cell_angle_beta 133.468(1)
_cell_angle_gamma 90.00
_cell_formula_units_Z 2
_cell_length_a 45.304(1)
_cell_length_b 42.940(1)
_cell_length_c 32.331(1)
_cell_measurement_temperature 123(2)
_cell_volume 45647(2)
_computing_cell_refinement 'HKL2000 (Otwinowski & Minor, 1997)'
_computing_data_collection 'Crsytal Clear (Molecular Structure Corporation, 2001)'
_computing_data_reduction 'HKL2000 (Otwinowski & Minor, 1997)'
_computing_molecular_graphics 'Diamond (Brandenburg, 2011)'
_computing_structure_refinement 'SHELXL-97 (Sheldrick, 1997)'
_computing_structure_solution 'SHELXS-97 (Sheldrick, 1990)'
_diffrn_ambient_temperature 123(2)
_diffrn_measured_fraction_theta_full 0.999
_diffrn_measured_fraction_theta_max 0.999
_diffrn_measurement_device_type 'Rigaku Mercury CCD'
_diffrn_measurement_method 'oscillation method, \w and \p scans'
_diffrn_radiation_monochromator graphite
_diffrn_radiation_source 'rotating anode X-ray tube'
_diffrn_radiation_type MoK\a
_diffrn_radiation_wavelength 0.71073
_diffrn_reflns_av_R_equivalents 0.0493
_diffrn_reflns_av_sigmaI/netI 0.0573
_diffrn_reflns_limit_h_max 56
_diffrn_reflns_limit_h_min -56
_diffrn_reflns_limit_k_max 53
_diffrn_reflns_limit_k_min -52
_diffrn_reflns_limit_l_max 25
_diffrn_reflns_limit_l_min -40
_diffrn_reflns_number 158560
_diffrn_reflns_theta_full 26.37
_diffrn_reflns_theta_max 26.37
_diffrn_reflns_theta_min 2.19
_exptl_absorpt_coefficient_mu 3.058
_exptl_absorpt_correction_T_max 0.5036
_exptl_absorpt_correction_T_min 0.4607
_exptl_absorpt_correction_type multi-scan
_exptl_absorpt_process_details 'PLATON MULABS'
_exptl_crystal_colour 'dark red'
_exptl_crystal_density_diffrn 2.000
_exptl_crystal_density_method 'not measured'
_exptl_crystal_description prism
_exptl_crystal_F_000 26336
_exptl_crystal_size_max 0.30
_exptl_crystal_size_mid 0.28
_exptl_crystal_size_min 0.26
_refine_diff_density_max 2.832
_refine_diff_density_min -1.520
_refine_diff_density_rms 0.262
_refine_ls_extinction_method none
_refine_ls_goodness_of_fit_ref 1.049
_refine_ls_hydrogen_treatment undef
_refine_ls_matrix_type full
_refine_ls_number_parameters 1906
_refine_ls_number_reflns 47298
_refine_ls_number_restraints 69
_refine_ls_restrained_S_all 1.049
_refine_ls_R_factor_all 0.1020
_refine_ls_R_factor_gt 0.0724
_refine_ls_shift/su_max 0.001
_refine_ls_shift/su_mean 0.000
_refine_ls_structure_factor_coef Fsqd
_refine_ls_weighting_details 'calc w=1/[\s^2^(Fo^2^)+(0.1740P)^2^+122.3128P] where P=(Fo^2^+2Fc^2^)/3'
_refine_ls_weighting_scheme calc
_refine_ls_wR_factor_gt 0.2286
_refine_ls_wR_factor_ref 0.2580
_reflns_number_gt 31826
_reflns_number_total 47298
_reflns_threshold_expression >2\s(I)
_cod_data_source_file c2dt30582h.txt
_cod_data_source_block sr_mo132_mono
_cod_original_sg_symbol_H-M C2/m
_cod_database_code 7019803

loop_
_symmetry_equiv_pos_as_xyz
'x, y, z'
'-x, y, -z'
'x+1/2, y+1/2, z'
'-x+1/2, y+1/2, -z'
'-x, -y, -z'
'x, -y, z'
'-x+1/2, -y+1/2, -z'
'x+1/2, -y+1/2, z'

loop_
_atom_site_label
_atom_site_type_symbol
_atom_site_fract_x
_atom_site_fract_y
_atom_site_fract_z
_atom_site_U_iso_or_equiv
_atom_site_adp_type
_atom_site_occupancy
_atom_site_symmetry_multiplicity
_atom_site_calc_flag
_atom_site_refinement_flags
_atom_site_disorder_assembly
_atom_site_disorder_group
Sr1 Sr 0.34614(3) 0.28448(3) 0.48711(5) 0.0556(3) Uani 1 1 d . . .
Sr2 Sr -0.13896(4) 0.28664(3) 0.20484(6) 0.0606(3) Uani 1 1 d . . .
Sr3 Sr 0.0000 0.15265(6) 0.5000 0.0573(10) Uani 0.642(7) 2 d SP . .
Sr4 Sr 0.06799(8) 0.33972(5) -0.09359(13) 0.0865(10) Uani 0.673(5) 1 d P . .
Sr5 Sr 0.41308(8) 0.13440(7) 0.57567(11) 0.0900(12) Uani 0.620(6) 1 d P . .
Sr6 Sr 0.3329(2) 0.0000 -0.0278(3) 0.111(3) Uani 0.418(9) 2 d SP . .
Sr7 Sr 0.02175(14) 0.0000 0.5350(2) 0.0647(16) Uani 0.433(7) 2 d SP . .
Sr8 Sr 0.1485(3) 0.3628(2) 0.2993(4) 0.058(4) Uiso 0.127(5) 1 d P . .
Sr9 Sr 0.26568(18) 0.10205(13) 0.6996(3) 0.066(2) Uiso 0.239(5) 1 d P . .
Sr10 Sr 0.4752(3) 0.0000 0.2458(4) 0.122(9) Uani 0.186(8) 2 d SP . .
Sr11 Sr 0.08434(17) 0.34572(12) 0.3460(2) 0.054(2) Uiso 0.215(5) 1 d P . .
Sr12 Sr -0.21937(18) 0.05753(13) 0.2708(3) 0.067(2) Uiso 0.241(5) 1 d P . .
Sr13 Sr 0.0772(6) 0.2713(4) -0.0197(8) 0.191(9) Uiso 0.209(8) 1 d P A .
Sr14 Sr 0.2845(3) 0.0000 0.0253(5) 0.060(4) Uiso 0.175(7) 2 d SP . .
C1 C 0.0000 0.2367(5) 0.0000 0.083(6) Uiso 1 2 d SD . .
C2 C 0.0000 0.2002(6) 0.0000 0.149 Uiso 1 2 d SD . .
C3 C 0.1579(5) 0.1880(4) 0.0451(6) 0.111(6) Uiso 1 1 d D C .
C4 C 0.1418(6) 0.1555(5) 0.0460(10) 0.161(10) Uiso 1 1 d D . .
C5 C 0.0356(4) 0.1882(3) 0.2219(5) 0.073(4) Uiso 1 1 d D A .
C6 C 0.0351(7) 0.1570(5) 0.1959(8) 0.168(11) Uiso 1 1 d D . .
C7 C 0.2719(4) 0.1179(3) 0.2777(5) 0.066(3) Uiso 1 1 d D A .
C8 C 0.2320(6) 0.0986(5) 0.2400(8) 0.140(8) Uiso 1 1 d D . .
C9 C 0.1976(6) 0.1210(4) 0.3814(9) 0.150(9) Uiso 1 1 d D A .
C10 C 0.1670(7) 0.1035(8) 0.3205(12) 0.270 Uiso 1 1 d D . .
C11 C 0.2394(4) 0.0767(3) 0.0598(5) 0.078(4) Uiso 1 1 d D . .
C12 C 0.2037(7) 0.0681(5) 0.0554(10) 0.154(9) Uiso 1 1 d D . .
C13 C 0.0462(4) 0.0732(3) 0.3440(6) 0.075(4) Uiso 1 1 d D B .
C14 C 0.0388(7) 0.0632(4) 0.2908(9) 0.137(8) Uiso 1 1 d D . .
C15 C 0.2902(7) 0.0000 0.4033(11) 0.130(11) Uiso 1 2 d SD . .
C16 C 0.2453(9) 0.0000 0.3417(13) 0.233 Uiso 1 2 d SD . .
C17 C -0.1153(6) 0.0000 0.1843(8) 0.130(11) Uiso 1 2 d SD . .
C18 C -0.0934(8) 0.0000 0.1625(11) 0.234 Uiso 1 2 d SD . .
Mo1 Mo 0.18909(3) 0.25224(2) 0.26338(4) 0.0422(2) Uani 1 1 d . A .
Mo2 Mo 0.14460(3) 0.27953(4) 0.13695(5) 0.0454(4) Uani 0.908(4) 1 d P A 1
M2X Mo 0.1336(4) 0.2631(3) 0.1231(6) 0.045 Uiso 0.092(4) 1 d P A 2
Mo3 Mo 0.24811(4) 0.23681(4) 0.24059(5) 0.0396(4) Uani 0.863(4) 1 d P A 3
M3X Mo 0.2358(3) 0.2223(2) 0.2277(4) 0.040 Uiso 0.137(4) 1 d P A 4
Mo4 Mo 0.26597(3) 0.20980(2) 0.37065(4) 0.03838(19) Uani 1 1 d . A .
Mo5 Mo 0.17448(3) 0.23770(2) 0.34812(4) 0.0439(2) Uani 1 1 d . A .
Mo6 Mo 0.09996(5) 0.28128(6) 0.20367(7) 0.0448(6) Uani 0.751(5) 1 d P A 5
M6X Mo 0.09226(15) 0.26590(16) 0.1919(2) 0.045 Uiso 0.249(5) 1 d P A 6
Mo7 Mo -0.12649(3) 0.15472(2) 0.18611(4) 0.0413(2) Uani 1 1 d . B .
Mo8 Mo -0.10368(2) 0.21633(2) 0.15250(4) 0.03691(19) Uani 1 1 d . B .
Mo9 Mo -0.03127(3) 0.17388(3) 0.29770(5) 0.0395(4) Uani 0.893(5) 1 d P B 7
M9X Mo -0.0266(3) 0.1644(3) 0.2849(5) 0.040 Uiso 0.107(5) 1 d P B 8
Mo10 Mo -0.08807(3) 0.10127(3) 0.28423(5) 0.0386(3) Uani 0.929(4) 1 d P B 9
M10X Mo -0.0825(4) 0.0929(4) 0.2710(7) 0.039 Uiso 0.071(4) 1 d P B 10
Mo11 Mo -0.19626(4) 0.10114(3) 0.13193(5) 0.0400(4) Uani 0.785(4) 1 d P B 11
M11X Mo -0.18648(15) 0.09236(12) 0.1236(2) 0.040 Uiso 0.215(4) 1 d P B 12
Mo12 Mo -0.20712(3) 0.17356(2) 0.05318(4) 0.0426(2) Uani 1 1 d . B .
Mo13 Mo 0.38125(5) 0.0000 0.30816(6) 0.0451(3) Uani 1 2 d S . .
Mo14 Mo 0.35917(10) 0.0000 0.18825(9) 0.0414(6) Uani 0.863(8) 2 d SP . 13
M14X Mo 0.3388(6) 0.0000 0.1734(6) 0.041 Uiso 0.137(8) 2 d SP . 14
Mo15 Mo 0.37302(6) 0.07288(2) 0.26972(6) 0.0392(4) Uani 0.855(5) 1 d P . 15
M15X Mo 0.3521(4) 0.07133(16) 0.2538(4) 0.039 Uiso 0.145(5) 1 d P . 16
Mo16 Mo 0.39216(5) 0.04511(2) 0.40009(6) 0.0386(4) Uani 0.905(4) 1 d P . 17
M16X Mo 0.3703(5) 0.0431(2) 0.3807(6) 0.039 Uiso 0.095(4) 1 d P . 18
Mo17 Mo 0.22334(4) 0.0000 0.53584(6) 0.0456(3) Uani 1 2 d S . .
Mo18 Mo 0.14056(8) 0.0000 0.51318(19) 0.0417(7) Uani 0.810(10) 2 d SP . 19
M18X Mo 0.1311(3) 0.0000 0.4867(7) 0.042 Uiso 0.190(10) 2 d SP . 20
Mo19 Mo 0.19608(5) 0.07290(3) 0.52419(10) 0.0434(5) Uani 0.889(6) 1 d P . 21
M19X Mo 0.1841(4) 0.0701(2) 0.4953(8) 0.043 Uiso 0.111(6) 1 d P . 22
Mo20 Mo 0.28670(6) 0.04481(3) 0.54528(11) 0.0453(5) Uani 0.876(6) 1 d P . 23
M20X Mo 0.2722(4) 0.0436(2) 0.5153(7) 0.045 Uiso 0.124(6) 1 d P . 24
Mo21 Mo 0.03605(3) 0.30254(2) 0.05036(4) 0.0435(2) Uani 1 1 d D . .
Mo22 Mo 0.19584(3) 0.25317(2) 0.08932(4) 0.0446(2) Uani 1 1 d D . .
Mo23 Mo 0.18340(3) 0.23535(2) 0.00224(4) 0.0419(2) Uani 1 1 d D . .
Mo24 Mo 0.06764(3) 0.25500(2) 0.27837(4) 0.0431(2) Uani 1 1 d D A .
Mo25 Mo 0.00680(3) 0.23537(2) 0.26213(4) 0.0415(2) Uani 1 1 d D A .
Mo26 Mo 0.32759(3) 0.17687(2) 0.34283(4) 0.0387(2) Uani 1 1 d D A .
Mo27 Mo 0.36482(3) 0.12804(2) 0.35156(4) 0.0392(2) Uani 1 1 d D A .
Mo28 Mo 0.24629(3) 0.17703(2) 0.45722(4) 0.0410(2) Uani 1 1 d D A .
Mo29 Mo 0.25162(3) 0.12770(2) 0.50775(4) 0.0445(2) Uani 1 1 d D A .
Mo30 Mo 0.28284(3) 0.10848(2) 0.02623(4) 0.0412(2) Uani 1 1 d D . .
Mo31 Mo 0.33107(3) 0.07872(2) 0.12134(4) 0.0402(2) Uani 1 1 d D . .
Mo32 Mo 0.02480(3) 0.10945(2) 0.40544(4) 0.03722(19) Uani 1 1 d D B .
Mo33 Mo 0.09285(3) 0.07944(2) 0.47340(4) 0.03794(19) Uani 1 1 d D B .
Mo34 Mo 0.38271(4) 0.0000 0.48993(5) 0.0395(3) Uani 1 2 d SD . .
Mo35 Mo 0.35081(4) 0.0000 0.53204(6) 0.0460(3) Uani 1 2 d SD . .
Mo36 Mo -0.15332(3) 0.02989(2) 0.22415(4) 0.0421(2) Uani 1 1 d D . .
O1 O 0.2137(2) 0.28563(18) 0.2967(3) 0.0487(18) Uani 1 1 d . . .
O2 O 0.1688(3) 0.3146(2) 0.1660(4) 0.064(2) Uani 1 1 d . . .
O3 O 0.2739(2) 0.26977(17) 0.2739(3) 0.0469(17) Uani 1 1 d . . .
O4 O 0.2926(2) 0.24246(18) 0.4079(3) 0.0490(18) Uani 1 1 d . . .
O5 O 0.2000(2) 0.2713(2) 0.3847(3) 0.055(2) Uani 1 1 d . . .
O6 O 0.1216(3) 0.3156(2) 0.2364(4) 0.065(2) Uani 1 1 d . . .
O7 O 0.1922(2) 0.25309(18) 0.2042(3) 0.0472(17) Uani 1 1 d . . .
O8 O 0.2377(2) 0.22701(18) 0.2920(3) 0.0448(17) Uani 1 1 d . . .
O9 O 0.2100(2) 0.22745(17) 0.3319(3) 0.0439(16) Uani 1 1 d . . .
O10 O 0.1478(2) 0.25457(17) 0.2692(3) 0.0430(16) Uani 1 1 d . . .
O11 O 0.1375(2) 0.27065(19) 0.1916(3) 0.0473(17) Uani 1 1 d . . .
O12 O 0.0924(2) 0.2905(2) 0.0828(3) 0.0535(19) Uani 1 1 d . . .
O13 O 0.1579(2) 0.2675(2) 0.0987(3) 0.058(2) Uani 1 1 d . A .
O14 O 0.2333(2) 0.23991(19) 0.1720(3) 0.0497(18) Uani 1 1 d . A .
O15 O 0.2869(2) 0.20779(18) 0.2780(3) 0.0487(18) Uani 1 1 d . . .
O16 O 0.3005(2) 0.18927(18) 0.3711(3) 0.0477(17) Uani 1 1 d . . .
O17 O 0.2661(2) 0.18850(17) 0.4181(3) 0.0457(17) Uani 1 1 d . . .
O18 O 0.2016(2) 0.20919(18) 0.4033(3) 0.0479(17) Uani 1 1 d . . .
O19 O 0.1266(2) 0.24150(18) 0.3283(3) 0.0483(18) Uani 1 1 d . . .
O20 O 0.0742(2) 0.2714(2) 0.2257(4) 0.058(2) Uani 1 1 d . . .
O21 O 0.0604(2) 0.2911(2) 0.1304(3) 0.056(2) Uani 1 1 d . . .
O22 O 0.1555(2) 0.20615(18) 0.2172(3) 0.0483(17) Uani 1 1 d . . .
O23 O 0.1156(3) 0.2288(2) 0.1080(4) 0.074(3) Uani 1 1 d . . .
O24 O 0.2063(3) 0.19122(19) 0.1954(4) 0.061(2) Uani 1 1 d . . .
O25 O 0.2226(2) 0.16702(18) 0.3088(3) 0.0536(19) Uani 1 1 d . . .
O26 O 0.1412(2) 0.19292(19) 0.2896(3) 0.0535(19) Uani 1 1 d . . .
O27 O 0.0768(3) 0.2304(2) 0.1639(4) 0.064(2) Uani 1 1 d . . .
O28 O -0.1429(2) 0.17571(17) 0.2106(3) 0.0485(17) Uani 1 1 d . . .
O29 O -0.1192(2) 0.24097(19) 0.1748(4) 0.056(2) Uani 1 1 d . . .
O30 O -0.0473(2) 0.19576(19) 0.3224(3) 0.0549(19) Uani 1 1 d . . .
O31 O -0.1050(2) 0.12069(19) 0.3100(3) 0.0533(19) Uani 1 1 d . . .
O32 O -0.2146(3) 0.1193(2) 0.1555(4) 0.062(2) Uani 1 1 d . . .
O33 O -0.2243(2) 0.19491(17) 0.0770(3) 0.0526(18) Uani 1 1 d . . .
O34 O -0.0808(2) 0.18247(17) 0.2133(3) 0.0448(16) Uani 1 1 d . . .
O35 O -0.0747(2) 0.13980(16) 0.2619(3) 0.0434(16) Uani 1 1 d . . .
O36 O -0.1357(2) 0.11187(17) 0.2005(3) 0.0462(17) Uani 1 1 d . . .
O37 O -0.1810(2) 0.13914(16) 0.1136(3) 0.0446(16) Uani 1 1 d . . .
O38 O -0.1462(2) 0.18302(17) 0.1217(3) 0.0480(17) Uani 1 1 d . . .
O39 O -0.1323(2) 0.22955(19) 0.0811(3) 0.0517(18) Uani 1 1 d . . .
O40 O -0.0532(2) 0.22966(19) 0.1916(3) 0.0516(19) Uani 1 1 d . . .
O41 O -0.0020(2) 0.20086(18) 0.2958(3) 0.0507(18) Uani 1 1 d . . .
O42 O 0.0052(2) 0.14786(17) 0.3554(3) 0.0451(16) Uani 1 1 d . . .
O43 O -0.0352(2) 0.09602(17) 0.3463(3) 0.0468(17) Uani 1 1 d . . .
O44 O -0.1091(2) 0.06344(17) 0.2706(3) 0.0491(17) Uani 1 1 d . . .
O45 O -0.1851(2) 0.06268(17) 0.1616(3) 0.0511(18) Uani 1 1 d . . .
O46 O -0.2397(2) 0.09519(18) 0.0571(3) 0.0542(19) Uani 1 1 d . . .
O47 O -0.2493(2) 0.14814(16) 0.0010(3) 0.0450(16) Uani 1 1 d . . .
O48 O -0.2075(2) 0.20120(17) 0.0113(3) 0.0466(17) Uani 1 1 d . . .
O49 O -0.1035(2) 0.12587(18) 0.1526(3) 0.0524(18) Uani 1 1 d . . .
O50 O -0.0829(3) 0.1774(2) 0.1242(5) 0.083(3) Uani 1 1 d . . .
O51 O -0.0162(3) 0.14241(19) 0.2540(4) 0.059(2) Uani 1 1 d . . .
O52 O -0.0671(2) 0.0782(2) 0.2402(3) 0.057(2) Uani 1 1 d . . .
O53 O -0.1626(3) 0.0789(2) 0.1051(4) 0.067(2) Uani 1 1 d . . .
O54 O -0.1759(2) 0.14239(19) 0.0311(3) 0.0532(19) Uani 1 1 d . . .
O55 O 0.4312(3) 0.0000 0.3468(4) 0.048(2) Uani 1 2 d S . .
O56 O 0.4091(4) 0.0000 0.2248(6) 0.061(3) Uani 1 2 d S . .
O57 O 0.4239(2) 0.07457(19) 0.3098(3) 0.056(2) Uani 1 1 d . . .
O58 O 0.4436(2) 0.04526(18) 0.4424(3) 0.0517(18) Uani 1 1 d . . .
O59 O 0.3646(3) 0.02704(16) 0.2447(3) 0.0513(19) Uani 1 1 d . . .
O60 O 0.3762(2) 0.04415(15) 0.3235(3) 0.0461(17) Uani 1 1 d . . .
O61 O 0.3830(3) 0.0000 0.3725(4) 0.047(2) Uani 1 2 d S . .
O62 O 0.3396(3) 0.03229(17) 0.1407(3) 0.0547(19) Uani 1 1 d . . .
O63 O 0.3522(2) 0.08485(16) 0.2009(3) 0.0452(16) Uani 1 1 d . . .
O64 O 0.3647(2) 0.10577(16) 0.2957(3) 0.0489(18) Uani 1 1 d . . .
O65 O 0.3789(2) 0.08569(16) 0.3896(3) 0.0454(17) Uani 1 1 d . . .
O66 O 0.3874(2) 0.03237(16) 0.4480(3) 0.0467(17) Uani 1 1 d . . .
O67 O 0.3135(4) 0.0000 0.2553(5) 0.058(3) Uani 1 2 d S . .
O68 O 0.2905(4) 0.0000 0.1452(8) 0.087(5) Uani 1 2 d S . .
O69 O 0.3020(2) 0.06556(19) 0.2160(4) 0.057(2) Uani 1 1 d . . .
O70 O 0.3190(2) 0.04021(18) 0.3324(4) 0.0552(19) Uani 1 1 d . . .
O71 O 0.2533(3) 0.0000 0.6068(5) 0.049(2) Uani 1 2 d S . .
O72 O 0.1704(3) 0.0000 0.5855(5) 0.058(3) Uani 1 2 d S . .
O73 O 0.2266(2) 0.07535(19) 0.5953(3) 0.056(2) Uani 1 1 d . . .
O74 O 0.3180(3) 0.0460(2) 0.6173(4) 0.066(2) Uani 1 1 d . . .
O75 O 0.1793(2) 0.02727(17) 0.5163(3) 0.0483(18) Uani 1 1 d . . .
O76 O 0.2329(2) 0.04388(17) 0.5265(3) 0.0469(17) Uani 1 1 d . . .
O77 O 0.2675(4) 0.0000 0.5353(5) 0.053(3) Uani 1 2 d S . .
O78 O 0.1083(2) 0.03319(17) 0.4901(3) 0.0482(17) Uani 1 1 d . . .
O79 O 0.1477(2) 0.08437(17) 0.4983(4) 0.0501(18) Uani 1 1 d . . .
O80 O 0.2131(2) 0.10498(18) 0.5096(4) 0.056(2) Uani 1 1 d . . .
O81 O 0.2781(2) 0.08498(18) 0.5259(4) 0.0541(19) Uani 1 1 d . . .
O82 O 0.3201(2) 0.03193(19) 0.5367(4) 0.0531(19) Uani 1 1 d . . .
O83 O 0.1820(4) 0.0000 0.4386(6) 0.061(3) Uani 1 2 d S . .
O84 O 0.1067(4) 0.0000 0.4158(5) 0.061(3) Uani 1 2 d S . .
O85 O 0.1557(3) 0.0641(2) 0.4256(4) 0.063(2) Uani 1 1 d . . .
O86 O 0.2375(3) 0.0396(2) 0.4442(4) 0.066(2) Uani 1 1 d . . .
O87 O 0.0446(3) 0.34146(19) 0.0617(4) 0.064(2) Uani 1 1 d . . .
O88 O 0.0172(2) 0.2979(2) -0.0243(4) 0.056(2) Uani 1 1 d . . .
O89 O 0.0314(2) 0.24936(19) 0.0441(3) 0.072(3) Uani 1 1 d D . .
O90 O 0.2180(3) 0.2877(2) 0.1025(4) 0.062(2) Uani 1 1 d . C .
O91 O 0.2019(2) 0.26597(18) -0.0065(4) 0.0542(19) Uani 1 1 d . . .
O92 O 0.1478(2) 0.2543(2) 0.0087(3) 0.056(2) Uani 1 1 d . A .
O93 O 0.2257(2) 0.22503(18) 0.0820(3) 0.0497(18) Uani 1 1 d . C .
O94 O 0.1695(3) 0.2066(2) 0.0847(4) 0.086(3) Uani 1 1 d D C .
O95 O 0.1571(3) 0.1909(2) 0.0061(4) 0.074(3) Uani 1 1 d D . .
O96 O 0.0758(2) 0.28903(18) 0.3101(4) 0.059(2) Uani 1 1 d . . .
O97 O 0.0013(2) 0.26532(19) 0.2909(4) 0.0536(19) Uani 1 1 d . . .
O98 O 0.0095(2) 0.25625(19) 0.2113(3) 0.0506(18) Uani 1 1 d . . .
O99 O 0.0649(2) 0.22575(18) 0.3215(3) 0.0468(17) Uani 1 1 d . . .
O100 O 0.0625(2) 0.20795(19) 0.2377(3) 0.067(2) Uani 1 1 d D . .
O101 O 0.0088(3) 0.1917(2) 0.2229(4) 0.069(2) Uani 1 1 d D . .
O102 O 0.3665(2) 0.20204(17) 0.3838(3) 0.0514(18) Uani 1 1 d . . .
O103 O 0.4120(2) 0.14214(17) 0.3946(3) 0.0492(18) Uani 1 1 d . . .
O104 O 0.3334(2) 0.16016(16) 0.2932(3) 0.0457(17) Uani 1 1 d . . .
O105 O 0.3479(2) 0.13981(17) 0.3905(3) 0.0495(18) Uani 1 1 d . . .
O106 O 0.2695(2) 0.14587(18) 0.2866(3) 0.064(2) Uani 1 1 d D . .
O107 O 0.3017(2) 0.10405(18) 0.2938(4) 0.062(2) Uani 1 1 d D . .
O108 O 0.2776(2) 0.20134(19) 0.5125(3) 0.0521(18) Uani 1 1 d . . .
O109 O 0.2835(3) 0.14087(19) 0.5758(3) 0.058(2) Uani 1 1 d . . .
O110 O 0.2110(2) 0.1608(2) 0.4655(4) 0.057(2) Uani 1 1 d . . .
O111 O 0.2784(2) 0.13894(18) 0.4823(4) 0.055(2) Uani 1 1 d . . .
O112 O 0.2028(3) 0.1486(2) 0.3738(4) 0.079(3) Uani 1 1 d D . .
O113 O 0.2085(3) 0.1044(2) 0.4210(4) 0.089(3) Uani 1 1 d D . .
O114 O 0.3163(2) 0.1217(2) 0.0235(3) 0.059(2) Uani 1 1 d . . .
O115 O 0.3758(2) 0.0857(2) 0.1410(3) 0.057(2) Uani 1 1 d . . .
O116 O 0.3070(2) 0.12024(16) 0.1020(3) 0.0445(16) Uani 1 1 d . . .
O117 O 0.2959(2) 0.06469(18) 0.0425(3) 0.0529(19) Uani 1 1 d . . .
O118 O 0.2312(2) 0.09341(16) 0.0205(3) 0.062(2) Uani 1 1 d D . .
O119 O 0.2738(2) 0.06697(19) 0.1041(4) 0.066(2) Uani 1 1 d D . .
O120 O 0.0235(2) 0.12543(17) 0.4515(3) 0.0478(17) Uani 1 1 d . . .
O121 O 0.1080(2) 0.08816(19) 0.5367(3) 0.0520(18) Uani 1 1 d . . .
O122 O 0.0788(2) 0.11995(16) 0.4376(3) 0.0418(15) Uani 1 1 d . . .
O123 O 0.0363(2) 0.06591(15) 0.4271(3) 0.0414(15) Uani 1 1 d . . .
O124 O 0.0191(2) 0.09123(16) 0.3341(3) 0.056(2) Uani 1 1 d D . .
O125 O 0.0784(2) 0.06507(18) 0.3924(3) 0.056(2) Uani 1 1 d D . .
O126 O 0.4329(3) 0.0000 0.5513(5) 0.051(3) Uani 1 2 d S . .
O127 O 0.3939(4) 0.0000 0.6026(5) 0.061(3) Uani 1 2 d S . .
O128 O 0.3599(2) 0.03352(18) 0.5013(4) 0.0524(19) Uani 1 1 d . . .
O129 O 0.3174(3) 0.0000 0.4013(6) 0.074(4) Uani 1 2 d SD . .
O130 O 0.2889(4) 0.0000 0.4405(5) 0.083(4) Uani 1 2 d SD . .
O131 O -0.1741(2) 0.03613(18) 0.2504(3) 0.0526(18) Uani 1 1 d . . .
O132 O -0.1105(3) 0.0000 0.2778(5) 0.057(3) Uani 1 2 d S . .
O133 O -0.1885(3) 0.0000 0.1649(4) 0.055(3) Uani 1 2 d S . .
O134 O -0.1217(3) 0.0276(2) 0.1906(4) 0.079(3) Uani 1 1 d D . .
O211 O 0.3615(4) 0.3030(3) 0.5816(5) 0.097(3) Uiso 1 1 d . . .
O212 O 0.3094(4) 0.3035(3) 0.3828(5) 0.092(3) Uiso 1 1 d . . .
O213 O 0.3364(5) 0.3450(4) 0.4927(8) 0.155(6) Uiso 1 1 d . . .
O214 O 0.3963(5) 0.3246(3) 0.4946(6) 0.124(5) Uiso 1 1 d . . .
O215 O 0.2758(4) 0.2996(3) 0.4496(6) 0.118(4) Uiso 1 1 d . . .
O216 O 0.4194(5) 0.2788(3) 0.5796(7) 0.132(5) Uiso 1 1 d . . .
O217 O 0.3815(4) 0.2484(3) 0.4663(5) 0.095(3) Uiso 1 1 d . . .
O218 O 0.3495(5) 0.2341(4) 0.5370(7) 0.143(5) Uiso 1 1 d . . .
O221 O -0.1993(4) 0.2496(3) 0.1371(6) 0.117(4) Uiso 1 1 d . . .
O222 O -0.1135(5) 0.2420(4) 0.2716(8) 0.149(6) Uiso 1 1 d . . .
O223 O -0.1600(7) 0.3066(5) 0.1113(9) 0.190(8) Uiso 1 1 d . . .
O224 O -0.0699(5) 0.3020(4) 0.2404(7) 0.147(6) Uiso 1 1 d . . .
O225 O -0.1377(4) 0.3466(3) 0.2071(6) 0.123(5) Uiso 1 1 d . . .
O226 O -0.1976(4) 0.2972(3) 0.2005(6) 0.115(4) Uiso 1 1 d . . .
O227 O -0.1051(4) 0.3079(3) 0.3065(5) 0.095(3) Uiso 1 1 d . . .
O231 O -0.0517(4) 0.1082(3) 0.4386(6) 0.123(5) Uiso 1 1 d . . .
O232 O -0.0327(6) 0.1973(5) 0.5143(9) 0.177(7) Uiso 1 1 d . . .
O233 O -0.0515(4) 0.1723(3) 0.4011(6) 0.115(4) Uiso 1 1 d . . .
O241 O 0.1465(6) 0.3237(5) -0.0174(9) 0.173(7) Uiso 1 1 d . C .
O242 O 0.0813(8) 0.2838(6) -0.1035(12) 0.248(12) Uiso 1 1 d . A .
O243 O 0.0981(5) 0.3557(4) -0.1367(7) 0.142(5) Uiso 1 1 d . C .
O244 O 0.1072(7) 0.3891(5) -0.0361(11) 0.210(9) Uiso 1 1 d . C .
O245 O 0.0207(6) 0.3868(4) -0.1521(9) 0.173(7) Uiso 1 1 d . C .
O246 O 0.0343(9) 0.3524(7) -0.0538(13) 0.122(9) Uiso 0.50 1 d P C 25
O247 O -0.0014(12) 0.3179(9) -0.1385(17) 0.166(13) Uiso 0.50 1 d P C 26
O252 O 0.3770(14) 0.0857(10) 0.583(2) 0.41(2) Uiso 1 1 d . . .
O253 O 0.3838(10) 0.0994(8) 0.4891(14) 0.297(15) Uiso 1 1 d . . .
O257 O 0.4301(7) 0.1918(5) 0.6070(9) 0.189(8) Uiso 1 1 d . . .
O261 O 0.3608(13) 0.0000 0.0796(18) 0.260(17) Uiso 1 2 d S . .
O262 O 0.3614(9) 0.0520(7) 0.0367(12) 0.259(12) Uiso 1 1 d . . .
O271 O -0.0419(17) 0.0000 0.521(2) 0.36(3) Uiso 1 2 d S . .
O272 O 0.0217(10) 0.0553(8) 0.5002(16) 0.312(16) Uiso 1 1 d . . -27
O281 O 0.1524(10) 0.3638(8) 0.2103(15) 0.309(15) Uiso 1 1 d . . .
O282 O 0.1842(10) 0.4093(8) 0.3147(14) 0.301(15) Uiso 1 1 d . . .
O283 O 0.1293(11) 0.3971(8) 0.3411(16) 0.315(16) Uiso 1 1 d . . .
O284 O 0.0686(6) 0.3519(5) 0.2481(9) 0.183(8) Uiso 1 1 d . . .
O285 O 0.1472(5) 0.3242(4) 0.3591(7) 0.140(5) Uiso 1 1 d . . .
O286 O 0.2374(7) 0.3531(5) 0.3580(9) 0.195(8) Uiso 1 1 d . . .
O291 O 0.1877(12) 0.1254(9) 0.6137(16) 0.341(18) Uiso 1 1 d . . .
O292 O 0.2514(8) 0.1536(6) 0.7398(11) 0.240(11) Uiso 1 1 d . . .
O293 O 0.2352(14) 0.0424(10) 0.683(2) 0.41(2) Uiso 1 1 d . . .
O301 O 0.4335(10) 0.0360(8) 0.1531(15) 0.301(15) Uiso 1 1 d . D .
O302 O 0.4592(11) 0.0611(9) 0.2528(16) 0.341(18) Uiso 1 1 d . D .
O303 O 0.523(4) 0.0000 0.328(5) 0.36(5) Uiso 0.50 2 d SP D 28
O304 O 0.5480(10) 0.0000 0.2827(14) 0.093(9) Uiso 0.50 2 d SP D 29
O321 O -0.1836(10) 0.1059(7) 0.2749(14) 0.289(14) Uiso 1 1 d . . .
O322 O -0.1486(11) 0.0437(8) 0.3669(16) 0.331(17) Uiso 1 1 d . . .
O323 O -0.2157(9) 0.0000 0.2760(13) 0.195(12) Uiso 1 2 d S . .
O325 O -0.2623(10) 0.0767(8) 0.1679(15) 0.303(15) Uiso 1 1 d . . .
O401 O 0.0490(4) 0.3716(3) -0.2545(6) 0.122(4) Uiso 1 1 d . . .
O402 O -0.0208(5) 0.2580(4) 0.5742(7) 0.141(5) Uiso 1 1 d . . .
O403 O 0.0751(5) 0.1482(4) 0.3545(7) 0.145(5) Uiso 1 1 d . . .
O404 O 0.5043(5) 0.0578(4) 0.4183(8) 0.155(6) Uiso 1 1 d . . .
O405 O 0.5085(8) 0.0000 0.4638(11) 0.157(9) Uiso 1 2 d S . .
O406 O 0.2466(6) 0.1552(4) 0.0922(8) 0.165(7) Uiso 1 1 d . . .
O407 O 0.0721(6) 0.4008(5) 0.0943(9) 0.183(7) Uiso 1 1 d . . .
O408 O 0.4600(8) 0.1924(6) 0.4791(12) 0.243(11) Uiso 1 1 d . . .
O409 O 0.5034(10) 0.1113(8) 0.4583(15) 0.300(15) Uiso 1 1 d . . .
O410 O 0.3217(3) 0.3187(2) 0.3138(5) 0.026(2) Uiso 0.50 1 d P E 30
O411 O 0.3770(10) 0.2783(7) 0.3704(14) 0.134(10) Uiso 0.50 1 d P F 31
O412 O 0.3621(6) 0.3463(4) 0.3751(8) 0.070(5) Uiso 0.50 1 d P G 31

loop_
_atom_site_aniso_label
_atom_site_aniso_U_11
_atom_site_aniso_U_22
_atom_site_aniso_U_33
_atom_site_aniso_U_23
_atom_site_aniso_U_13
_atom_site_aniso_U_12
Sr1 0.0429(6) 0.0648(7) 0.0507(7) -0.0146(5) 0.0290(6) -0.0067(5)
Sr2 0.0597(7) 0.0533(6) 0.0830(9) -0.0177(6) 0.0545(7) -0.0029(5)
Sr3 0.085(2) 0.0554(16) 0.0605(18) 0.000 0.0612(18) 0.000
Sr4 0.106(2) 0.0559(12) 0.141(3) -0.0076(12) 0.101(2) -0.0161(11)
Sr5 0.0675(17) 0.123(2) 0.0701(18) -0.0354(15) 0.0436(15) -0.0255(14)
Sr6 0.087(4) 0.169(7) 0.123(6) 0.000 0.090(5) 0.000
Sr7 0.085(3) 0.056(2) 0.102(3) 0.000 0.082(3) 0.000
Sr10 0.027(5) 0.30(2) 0.038(6) 0.000 0.021(5) 0.000
Mo1 0.0327(4) 0.0606(5) 0.0368(5) -0.0027(4) 0.0253(4) 0.0010(4)
Mo2 0.0314(5) 0.0697(10) 0.0371(6) 0.0014(6) 0.0243(5) 0.0044(6)
Mo3 0.0320(6) 0.0558(9) 0.0351(6) -0.0010(6) 0.0247(5) 0.0023(6)
Mo4 0.0336(4) 0.0496(5) 0.0373(5) -0.0047(4) 0.0265(4) -0.0017(4)
Mo5 0.0329(4) 0.0648(6) 0.0387(5) -0.0017(4) 0.0264(4) 0.0021(4)
Mo6 0.0360(7) 0.0639(15) 0.0433(8) 0.0065(8) 0.0307(7) 0.0085(7)
Mo7 0.0331(4) 0.0469(5) 0.0318(5) -0.0005(4) 0.0177(4) -0.0012(4)
Mo8 0.0291(4) 0.0455(5) 0.0333(4) 0.0003(3) 0.0204(4) 0.0023(3)
Mo9 0.0299(5) 0.0484(6) 0.0326(6) -0.0001(5) 0.0185(5) -0.0014(4)
Mo10 0.0308(5) 0.0481(6) 0.0305(5) -0.0006(4) 0.0185(4) -0.0014(4)
Mo11 0.0337(6) 0.0476(7) 0.0299(6) -0.0007(5) 0.0185(5) -0.0023(5)
Mo12 0.0359(5) 0.0482(5) 0.0327(5) 0.0003(4) 0.0194(4) -0.0027(4)
Mo13 0.0621(9) 0.0419(6) 0.0410(7) 0.000 0.0391(7) 0.000
Mo14 0.0495(18) 0.0410(7) 0.0345(9) 0.000 0.0292(11) 0.000
Mo15 0.0471(11) 0.0401(5) 0.0359(7) 0.0011(4) 0.0306(8) 0.0022(5)
Mo16 0.0441(10) 0.0414(5) 0.0360(6) 0.0005(4) 0.0297(7) 0.0017(5)
Mo17 0.0378(7) 0.0534(7) 0.0534(8) 0.000 0.0344(7) 0.000
Mo18 0.0341(10) 0.0498(9) 0.046(2) 0.000 0.0295(13) 0.000
Mo19 0.0346(7) 0.0517(6) 0.0501(13) -0.0005(6) 0.0315(9) -0.0005(5)
Mo20 0.0389(8) 0.0545(6) 0.0539(14) -0.0014(6) 0.0362(10) -0.0008(5)
Mo21 0.0327(4) 0.0573(5) 0.0398(5) 0.0004(4) 0.0247(4) 0.0013(4)
Mo22 0.0342(5) 0.0646(6) 0.0363(5) -0.0029(4) 0.0247(4) 0.0014(4)
Mo23 0.0349(5) 0.0553(5) 0.0346(5) -0.0032(4) 0.0236(4) -0.0008(4)
Mo24 0.0324(4) 0.0577(5) 0.0431(5) 0.0002(4) 0.0275(4) 0.0019(4)
Mo25 0.0307(4) 0.0531(5) 0.0418(5) 0.0016(4) 0.0253(4) 0.0018(4)
Mo26 0.0382(5) 0.0436(4) 0.0427(5) -0.0039(4) 0.0310(4) -0.0022(4)
Mo27 0.0432(5) 0.0406(4) 0.0425(5) -0.0014(4) 0.0328(5) -0.0001(4)
Mo28 0.0362(5) 0.0531(5) 0.0401(5) -0.0030(4) 0.0287(4) -0.0014(4)
Mo29 0.0396(5) 0.0551(5) 0.0472(5) -0.0004(4) 0.0331(5) -0.0016(4)
Mo30 0.0356(5) 0.0503(5) 0.0311(5) 0.0026(4) 0.0204(4) 0.0043(4)
Mo31 0.0379(5) 0.0474(5) 0.0320(5) 0.0035(4) 0.0228(4) 0.0049(4)
Mo32 0.0304(4) 0.0500(5) 0.0297(4) -0.0005(3) 0.0201(4) 0.0008(3)
Mo33 0.0301(4) 0.0495(5) 0.0339(5) -0.0002(4) 0.0219(4) 0.0007(3)
Mo34 0.0393(7) 0.0494(7) 0.0384(7) 0.000 0.0300(6) 0.000
Mo35 0.0464(7) 0.0569(8) 0.0516(8) 0.000 0.0402(7) 0.000
Mo36 0.0377(5) 0.0462(5) 0.0360(5) 0.0005(4) 0.0229(4) -0.0004(4)
O1 0.029(4) 0.072(5) 0.040(4) -0.002(4) 0.022(4) 0.000(3)
O2 0.050(5) 0.072(5) 0.073(6) -0.003(4) 0.043(5) -0.006(4)
O3 0.036(4) 0.061(4) 0.040(4) 0.003(3) 0.024(4) -0.002(3)
O4 0.032(4) 0.066(5) 0.045(4) -0.013(4) 0.025(4) -0.012(3)
O5 0.041(4) 0.083(5) 0.048(5) -0.014(4) 0.034(4) -0.006(4)
O6 0.065(6) 0.073(5) 0.062(6) -0.004(4) 0.046(5) -0.001(4)
O7 0.037(4) 0.071(5) 0.042(4) -0.002(4) 0.031(4) 0.001(3)
O8 0.033(4) 0.068(5) 0.038(4) -0.004(3) 0.026(3) -0.001(3)
O9 0.036(4) 0.063(4) 0.041(4) -0.006(3) 0.029(4) -0.003(3)
O10 0.034(4) 0.065(4) 0.037(4) 0.001(3) 0.027(3) 0.001(3)
O11 0.029(4) 0.077(5) 0.037(4) 0.005(4) 0.023(3) 0.012(3)
O12 0.033(4) 0.087(6) 0.039(4) 0.003(4) 0.024(4) 0.003(4)
O13 0.041(4) 0.093(6) 0.043(4) 0.001(4) 0.030(4) 0.012(4)
O14 0.042(4) 0.074(5) 0.041(4) 0.002(4) 0.032(4) 0.008(4)
O15 0.045(4) 0.067(5) 0.051(5) 0.000(4) 0.039(4) 0.006(4)
O16 0.050(4) 0.061(4) 0.048(4) -0.002(3) 0.040(4) 0.004(3)
O17 0.043(4) 0.055(4) 0.049(4) 0.005(3) 0.036(4) 0.009(3)
O18 0.035(4) 0.070(5) 0.042(4) -0.001(4) 0.028(4) 0.001(3)
O19 0.034(4) 0.070(5) 0.044(4) -0.001(4) 0.028(4) 0.005(3)
O20 0.036(4) 0.092(6) 0.054(5) 0.005(4) 0.034(4) 0.005(4)
O21 0.036(4) 0.092(6) 0.046(5) 0.013(4) 0.030(4) 0.013(4)
O22 0.035(4) 0.068(5) 0.036(4) -0.005(3) 0.022(4) -0.001(3)
O23 0.054(5) 0.084(6) 0.081(7) -0.022(5) 0.045(5) -0.010(5)
O24 0.069(6) 0.065(5) 0.069(6) -0.016(4) 0.055(5) -0.011(4)
O25 0.050(5) 0.058(4) 0.054(5) -0.013(4) 0.036(4) -0.008(4)
O26 0.044(4) 0.068(5) 0.053(5) -0.014(4) 0.035(4) -0.009(4)
O27 0.057(5) 0.064(5) 0.067(6) -0.012(4) 0.041(5) -0.004(4)
O28 0.046(4) 0.055(4) 0.039(4) 0.000(3) 0.027(4) -0.001(3)
O29 0.051(5) 0.061(5) 0.058(5) -0.015(4) 0.038(5) -0.002(4)
O30 0.050(5) 0.066(5) 0.051(5) -0.006(4) 0.036(4) -0.009(4)
O31 0.048(4) 0.070(5) 0.041(4) -0.003(4) 0.030(4) 0.001(4)
O32 0.051(5) 0.082(6) 0.052(5) 0.006(4) 0.035(5) 0.002(4)
O33 0.058(5) 0.052(4) 0.052(5) -0.002(4) 0.040(4) -0.001(4)
O34 0.031(4) 0.053(4) 0.032(4) 0.003(3) 0.015(3) -0.002(3)
O35 0.035(4) 0.048(4) 0.038(4) 0.005(3) 0.021(3) -0.003(3)
O36 0.030(4) 0.056(4) 0.026(4) 0.003(3) 0.009(3) -0.006(3)
O37 0.034(4) 0.048(4) 0.033(4) 0.001(3) 0.015(3) -0.006(3)
O38 0.039(4) 0.049(4) 0.041(4) 0.000(3) 0.022(4) -0.008(3)
O39 0.041(4) 0.073(5) 0.034(4) 0.006(4) 0.023(4) -0.002(4)
O40 0.034(4) 0.072(5) 0.042(4) 0.013(4) 0.023(4) 0.002(3)
O41 0.030(4) 0.061(4) 0.049(5) 0.014(4) 0.023(4) 0.001(3)
O42 0.031(4) 0.059(4) 0.034(4) 0.004(3) 0.019(3) -0.001(3)
O43 0.034(4) 0.059(4) 0.030(4) 0.004(3) 0.016(3) 0.004(3)
O44 0.041(4) 0.052(4) 0.040(4) -0.003(3) 0.022(4) -0.005(3)
O45 0.045(4) 0.048(4) 0.034(4) -0.001(3) 0.018(4) -0.012(3)
O46 0.049(5) 0.057(4) 0.033(4) 0.000(3) 0.019(4) -0.012(4)
O47 0.037(4) 0.052(4) 0.034(4) 0.001(3) 0.020(3) -0.005(3)
O48 0.040(4) 0.054(4) 0.042(4) 0.003(3) 0.027(4) -0.002(3)
O49 0.045(4) 0.065(5) 0.041(4) 0.007(4) 0.027(4) 0.006(4)
O50 0.083(7) 0.090(7) 0.081(7) -0.018(5) 0.058(6) 0.014(5)
O51 0.071(6) 0.064(5) 0.053(5) 0.005(4) 0.046(5) 0.015(4)
O52 0.053(5) 0.078(5) 0.046(5) -0.001(4) 0.036(4) 0.007(4)
O53 0.077(6) 0.076(6) 0.063(6) -0.009(4) 0.054(5) 0.002(5)
O54 0.045(4) 0.067(5) 0.046(5) -0.008(4) 0.030(4) -0.001(4)
O55 0.062(7) 0.052(6) 0.041(6) 0.000 0.039(6) 0.000
O56 0.051(7) 0.057(7) 0.074(9) 0.000 0.042(7) 0.000
O57 0.054(5) 0.072(5) 0.050(5) 0.005(4) 0.039(4) 0.009(4)
O58 0.051(5) 0.057(4) 0.054(5) 0.006(4) 0.039(4) 0.001(4)
O59 0.082(6) 0.039(4) 0.052(5) -0.003(3) 0.054(5) 0.003(4)
O60 0.066(5) 0.037(4) 0.047(4) 0.003(3) 0.044(4) 0.004(3)
O61 0.070(7) 0.041(5) 0.044(6) 0.000 0.044(6) 0.000
O62 0.071(5) 0.051(4) 0.040(4) 0.007(3) 0.038(4) 0.011(4)
O63 0.052(4) 0.046(4) 0.039(4) 0.003(3) 0.032(4) 0.002(3)
O64 0.060(5) 0.046(4) 0.054(5) -0.005(3) 0.044(4) 0.003(3)
O65 0.062(5) 0.043(4) 0.047(4) 0.003(3) 0.043(4) 0.007(3)
O66 0.060(5) 0.048(4) 0.046(4) 0.002(3) 0.041(4) 0.004(3)
O67 0.075(8) 0.053(6) 0.055(7) 0.000 0.048(7) 0.000
O68 0.066(9) 0.076(9) 0.134(14) 0.000 0.074(10) 0.000
O69 0.051(5) 0.063(5) 0.055(5) -0.005(4) 0.035(4) -0.003(4)
O70 0.045(4) 0.052(4) 0.058(5) -0.005(4) 0.031(4) -0.006(3)
O71 0.043(6) 0.054(6) 0.053(7) 0.000 0.034(6) 0.000
O72 0.045(6) 0.071(7) 0.055(7) 0.000 0.033(6) 0.000
O73 0.043(4) 0.065(5) 0.050(5) -0.006(4) 0.028(4) -0.002(4)
O74 0.049(5) 0.094(6) 0.056(5) -0.012(5) 0.037(5) -0.003(4)
O75 0.037(4) 0.054(4) 0.057(5) 0.004(4) 0.033(4) 0.000(3)
O76 0.035(4) 0.054(4) 0.060(5) 0.004(4) 0.036(4) 0.002(3)
O77 0.066(7) 0.049(6) 0.076(8) 0.000 0.061(7) 0.000
O78 0.036(4) 0.048(4) 0.058(5) -0.002(3) 0.031(4) 0.003(3)
O79 0.045(4) 0.047(4) 0.069(5) 0.002(4) 0.044(4) 0.001(3)
O80 0.050(5) 0.058(5) 0.075(6) 0.000(4) 0.049(5) 0.000(4)
O81 0.055(5) 0.055(4) 0.075(6) -0.002(4) 0.053(5) -0.001(4)
O82 0.045(4) 0.066(5) 0.059(5) 0.007(4) 0.040(4) 0.005(4)
O83 0.051(7) 0.065(7) 0.071(8) 0.000 0.044(7) 0.000
O84 0.063(8) 0.077(8) 0.054(7) 0.000 0.045(7) 0.000
O85 0.057(5) 0.076(6) 0.056(5) -0.001(4) 0.038(5) 0.000(4)
O86 0.059(5) 0.084(6) 0.051(5) -0.007(4) 0.036(5) -0.002(5)
O87 0.051(5) 0.056(5) 0.055(5) -0.006(4) 0.024(5) 0.000(4)
O88 0.040(4) 0.080(5) 0.058(5) -0.009(4) 0.038(4) 0.000(4)
O89 0.046(5) 0.052(5) 0.070(6) -0.003(4) 0.022(5) -0.005(4)
O90 0.067(6) 0.073(5) 0.061(6) -0.007(4) 0.049(5) -0.002(4)
O91 0.056(5) 0.058(5) 0.062(5) -0.011(4) 0.046(5) -0.006(4)
O92 0.034(4) 0.092(6) 0.034(4) -0.004(4) 0.020(4) 0.009(4)
O93 0.037(4) 0.063(5) 0.039(4) 0.000(3) 0.022(4) 0.013(3)
O94 0.126(9) 0.091(7) 0.081(7) -0.035(6) 0.087(8) -0.052(6)
O95 0.086(7) 0.099(7) 0.065(6) -0.020(5) 0.063(6) -0.037(6)
O96 0.052(5) 0.054(4) 0.088(6) -0.008(4) 0.055(5) -0.008(4)
O97 0.044(4) 0.067(5) 0.060(5) -0.009(4) 0.040(4) -0.004(4)
O98 0.035(4) 0.073(5) 0.040(4) 0.006(4) 0.024(4) 0.002(4)
O99 0.033(4) 0.068(5) 0.044(4) 0.003(4) 0.028(4) 0.003(3)
O100 0.045(5) 0.074(6) 0.080(6) -0.030(5) 0.042(5) -0.010(4)
O101 0.063(5) 0.079(6) 0.092(7) -0.021(5) 0.064(6) -0.010(5)
O102 0.051(5) 0.052(4) 0.059(5) -0.013(4) 0.041(4) -0.008(3)
O103 0.046(4) 0.049(4) 0.063(5) 0.001(4) 0.041(4) 0.005(3)
O104 0.047(4) 0.051(4) 0.045(4) -0.008(3) 0.033(4) -0.003(3)
O105 0.058(5) 0.055(4) 0.054(5) -0.004(4) 0.045(4) -0.005(4)
O106 0.050(5) 0.063(5) 0.081(6) -0.026(4) 0.046(5) -0.017(4)
O107 0.048(5) 0.054(5) 0.080(6) -0.016(4) 0.043(5) -0.007(4)
O108 0.053(5) 0.066(5) 0.041(4) -0.007(4) 0.034(4) -0.003(4)
O109 0.058(5) 0.068(5) 0.052(5) -0.003(4) 0.039(5) -0.006(4)
O110 0.041(4) 0.083(6) 0.059(5) 0.011(4) 0.039(4) 0.005(4)
O111 0.062(5) 0.054(4) 0.075(6) 0.001(4) 0.058(5) 0.002(4)
O112 0.090(7) 0.071(6) 0.054(6) -0.021(5) 0.040(6) -0.038(5)
O113 0.115(9) 0.080(6) 0.052(6) 0.003(5) 0.049(6) -0.017(6)
O114 0.049(5) 0.078(5) 0.047(5) 0.021(4) 0.032(4) 0.012(4)
O115 0.045(4) 0.078(5) 0.043(5) 0.010(4) 0.028(4) 0.008(4)
O116 0.044(4) 0.051(4) 0.038(4) -0.003(3) 0.028(4) 0.004(3)
O117 0.051(5) 0.054(4) 0.037(4) -0.004(3) 0.024(4) -0.004(4)
O118 0.042(4) 0.079(6) 0.054(5) 0.019(4) 0.029(4) -0.004(4)
O119 0.035(4) 0.088(6) 0.057(5) 0.030(5) 0.025(4) 0.005(4)
O120 0.042(4) 0.060(4) 0.044(4) 0.001(3) 0.031(4) 0.010(3)
O121 0.043(4) 0.069(5) 0.038(4) 0.011(4) 0.025(4) 0.007(4)
O122 0.041(4) 0.047(4) 0.041(4) 0.003(3) 0.029(4) -0.001(3)
O123 0.043(4) 0.041(4) 0.044(4) 0.003(3) 0.031(4) -0.001(3)
O124 0.037(4) 0.089(6) 0.028(4) -0.003(4) 0.017(4) 0.018(4)
O125 0.048(5) 0.079(5) 0.033(4) 0.000(4) 0.025(4) 0.021(4)
O126 0.046(6) 0.065(7) 0.042(6) 0.000 0.030(6) 0.000
O127 0.052(7) 0.091(9) 0.047(7) 0.000 0.037(6) 0.000
O128 0.059(5) 0.056(4) 0.067(5) 0.008(4) 0.053(5) 0.012(4)
O129 0.028(6) 0.120(11) 0.059(8) 0.000 0.024(6) 0.000
O130 0.055(8) 0.156(14) 0.043(7) 0.000 0.035(7) 0.000
O131 0.055(5) 0.057(4) 0.044(4) 0.001(4) 0.034(4) 0.005(4)
O132 0.044(6) 0.050(6) 0.051(7) 0.000 0.022(6) 0.000
O133 0.050(7) 0.050(6) 0.030(6) 0.000 0.014(5) 0.000
O134 0.104(8) 0.059(5) 0.123(9) -0.025(5) 0.097(8) -0.015(5)

loop_
_atom_type_symbol
_atom_type_description
_atom_type_scat_dispersion_real
_atom_type_scat_dispersion_imag
_atom_type_scat_source
C C 0.0033 0.0016 'International Tables Vol C Tables 4.2.6.8 and 6.1.1.4'
H H 0.0000 0.0000 'International Tables Vol C Tables 4.2.6.8 and 6.1.1.4'
Mo Mo -1.6832 0.6857 'International Tables Vol C Tables 4.2.6.8 and 6.1.1.4'
O O 0.0106 0.0060 'International Tables Vol C Tables 4.2.6.8 and 6.1.1.4'
Sr Sr -1.5307 3.2498 'International Tables Vol C Tables 4.2.6.8 and 6.1.1.4'

loop_
_geom_angle_atom_site_label_1
_geom_angle_atom_site_label_2
_geom_angle_atom_site_label_3
_geom_angle
_geom_angle_site_symmetry_1
_geom_angle_site_symmetry_3
O216 Sr1 O215 140.3(5) . .
O216 Sr1 O217 73.1(4) . .
O215 Sr1 O217 142.9(4) . .
O216 Sr1 O218 73.8(5) . .
O215 Sr1 O218 91.5(5) . .
O217 Sr1 O218 83.4(4) . .
O216 Sr1 O213 99.1(5) . .
O215 Sr1 O213 65.2(5) . .
O217 Sr1 O213 138.7(5) . .
O218 Sr1 O213 134.5(5) . .
O216 Sr1 O212 134.2(4) . .
O215 Sr1 O212 80.5(4) . .
O217 Sr1 O212 79.4(4) . .
O218 Sr1 O212 138.5(4) . .
O213 Sr1 O212 78.3(5) . .
O216 Sr1 O4 131.1(4) . .
O215 Sr1 O4 73.0(4) . .
O217 Sr1 O4 70.6(3) . .
O218 Sr1 O4 70.4(4) . .
O213 Sr1 O4 129.8(4) . .
O212 Sr1 O4 68.3(3) . .
O216 Sr1 O214 67.6(5) . .
O215 Sr1 O214 124.3(4) . .
O217 Sr1 O214 77.2(4) . .
O218 Sr1 O214 140.3(5) . .
O213 Sr1 O214 62.8(5) . .
O212 Sr1 O214 71.0(4) . .
O4 Sr1 O214 131.6(4) . .
O216 Sr1 O211 65.7(4) . .
O215 Sr1 O211 74.7(4) . .
O217 Sr1 O211 136.4(4) . .
O218 Sr1 O211 72.1(4) . .
O213 Sr1 O211 64.4(5) . .
O212 Sr1 O211 141.3(4) . .
O4 Sr1 O211 129.1(3) . .
O214 Sr1 O211 99.2(4) . .
O222 Sr2 O221 81.3(5) . .
O222 Sr2 O224 96.6(5) . .
O221 Sr2 O224 142.9(5) . .
O222 Sr2 O225 139.0(5) . .
O221 Sr2 O225 129.4(5) . .
O224 Sr2 O225 74.5(5) . .
O222 Sr2 O226 91.5(5) . .
O221 Sr2 O226 67.2(4) . .
O224 Sr2 O226 149.7(5) . .
O225 Sr2 O226 80.2(4) . .
O222 Sr2 O29 70.8(4) . .
O221 Sr2 O29 69.6(4) . .
O224 Sr2 O29 74.7(4) . .
O225 Sr2 O29 139.2(4) . .
O226 Sr2 O29 135.3(4) . .
O222 Sr2 O223 146.8(6) . .
O221 Sr2 O223 83.7(6) . .
O224 Sr2 O223 78.2(6) . .
O225 Sr2 O223 71.8(6) . .
O226 Sr2 O223 109.6(6) . .
O29 Sr2 O223 76.2(5) . .
O222 Sr2 O227 70.3(5) . .
O221 Sr2 O227 129.7(4) . .
O224 Sr2 O227 82.4(5) . .
O225 Sr2 O227 68.8(4) . .
O226 Sr2 O227 72.9(4) . .
O29 Sr2 O227 131.8(3) . .
O223 Sr2 O227 139.5(5) . .
O233 Sr3 O233 140.1(6) . 2_556
O233 Sr3 O231 73.0(5) . .
O233 Sr3 O231 142.7(5) 2_556 .
O233 Sr3 O231 142.7(5) . 2_556
O233 Sr3 O231 73.0(5) 2_556 2_556
O231 Sr3 O231 84.8(7) . 2_556
O233 Sr3 O232 70.8(6) . 2_556
O233 Sr3 O232 80.6(5) 2_556 2_556
O231 Sr3 O232 136.0(5) . 2_556
O231 Sr3 O232 110.3(5) 2_556 2_556
O233 Sr3 O232 80.6(5) . .
O233 Sr3 O232 70.8(6) 2_556 .
O231 Sr3 O232 110.3(5) . .
O231 Sr3 O232 136.0(5) 2_556 .
O232 Sr3 O232 87.4(9) 2_556 .
O233 Sr3 O120 120.2(4) . 2_556
O233 Sr3 O120 78.1(4) 2_556 2_556
O231 Sr3 O120 67.3(4) . 2_556
O231 Sr3 O120 75.2(4) 2_556 2_556
O232 Sr3 O120 155.2(5) 2_556 2_556
O232 Sr3 O120 73.7(5) . 2_556
O233 Sr3 O120 78.1(4) . .
O233 Sr3 O120 120.2(4) 2_556 .
O231 Sr3 O120 75.2(4) . .
O231 Sr3 O120 67.3(4) 2_556 .
O232 Sr3 O120 73.7(5) 2_556 .
O232 Sr3 O120 155.2(5) . .
O120 Sr3 O120 128.6(3) 2_556 .
O242 Sr4 O244 139.9(8) . .
O242 Sr4 O247 83.6(10) . .
O244 Sr4 O247 132.9(10) . .
O242 Sr4 O245 142.5(8) . .
O244 Sr4 O245 72.3(7) . .
O247 Sr4 O245 78.2(10) . .
O242 Sr4 O243 85.7(7) . .
O244 Sr4 O243 79.3(6) . .
O247 Sr4 O243 132.5(9) . .
O245 Sr4 O243 83.1(6) . .
O242 Sr4 O246 121.4(9) . .
O244 Sr4 O246 79.7(8) . .
O247 Sr4 O246 57.2(11) . .
O245 Sr4 O246 74.3(8) . .
O243 Sr4 O246 152.9(7) . .
O242 Sr4 O241 66.1(8) . .
O244 Sr4 O241 74.0(7) . .
O247 Sr4 O241 139.8(10) . .
O245 Sr4 O241 141.6(6) . .
O243 Sr4 O241 73.1(6) . .
O246 Sr4 O241 116.9(8) . .
O242 Sr4 Sr13 52.4(7) . .
O244 Sr4 Sr13 119.0(6) . .
O247 Sr4 Sr13 67.5(9) . .
O245 Sr4 Sr13 141.0(5) . .
O243 Sr4 Sr13 134.1(5) . .
O246 Sr4 Sr13 71.8(7) . .
O241 Sr4 Sr13 73.0(5) . .
O257 Sr5 O253 140.5(9) . .
O257 Sr5 Sr11 60.0(5) . 7_556
O253 Sr5 Sr11 152.6(7) . 7_556
O257 Sr5 O252 136.8(11) . .
O253 Sr5 O252 75.9(12) . .
Sr11 Sr5 O252 78.6(10) 7_556 .
O262 Sr6 O262 111.6(13) . 6
O262 Sr6 O261 57.8(7) . .
O262 Sr6 O261 57.8(7) 6 .
O262 Sr6 Sr14 75.9(6) . .
O262 Sr6 Sr14 75.9(6) 6 .
O261 Sr6 Sr14 45.7(9) . .
Sr7 Sr7 O271 72.7(13) 5_556 5_556
Sr7 Sr7 O271 68.8(13) 5_556 .
O271 Sr7 O271 141.5(9) 5_556 .
Sr7 Sr7 O272 76.7(8) 5_556 .
O271 Sr7 O272 65.6(7) 5_556 .
O271 Sr7 O272 104.7(8) . .
Sr7 Sr7 O272 76.7(8) 5_556 6
O271 Sr7 O272 65.6(7) 5_556 6
O271 Sr7 O272 104.7(8) . 6
O272 Sr7 O272 129.3(15) . 6
Sr7 Sr7 O272 66.9(8) 5_556 5_556
O271 Sr7 O272 102.1(9) 5_556 5_556
O271 Sr7 O272 62.6(7) . 5_556
O272 Sr7 O272 143.7(5) . 5_556
O272 Sr7 O272 42.4(13) 6 5_556
Sr7 Sr7 O272 66.9(8) 5_556 2_556
O271 Sr7 O272 102.1(9) 5_556 2_556
O271 Sr7 O272 62.6(7) . 2_556
O272 Sr7 O272 42.4(13) . 2_556
O272 Sr7 O272 143.7(5) 6 2_556
O272 Sr7 O272 117.3(14) 5_556 2_556
O282 Sr8 O6 136.2(9) . .
O282 Sr8 O283 80.5(11) . .
O6 Sr8 O283 138.6(9) . .
O282 Sr8 O285 137.8(10) . .
O6 Sr8 O285 80.8(5) . .
O283 Sr8 O285 77.3(9) . .
O282 Sr8 O284 132.6(10) . .
O6 Sr8 O284 71.2(5) . .
O283 Sr8 O284 68.4(9) . .
O285 Sr8 O284 69.4(6) . .
O282 Sr8 O109 80.8(9) . 7_556
O6 Sr8 O109 122.1(4) . 7_556
O283 Sr8 O109 73.7(9) . 7_556
O285 Sr8 O109 58.7(5) . 7_556
O284 Sr8 O109 120.6(6) . 7_556
O282 Sr8 O281 73.2(11) . .
O6 Sr8 O281 63.3(7) . .
O283 Sr8 O281 140.8(11) . .
O285 Sr8 O281 140.7(8) . .
O284 Sr8 O281 109.9(9) . .
O109 Sr8 O281 128.1(8) 7_556 .
O282 Sr8 O286 64.8(9) . .
O6 Sr8 O286 95.2(5) . .
O283 Sr8 O286 122.4(10) . .
O285 Sr8 O286 98.4(6) . .
O284 Sr8 O286 162.6(7) . .
O109 Sr8 O286 57.2(5) 7_556 .
O281 Sr8 O286 71.2(8) . .
O282 Sr8 Sr9 36.9(8) . 7_556
O6 Sr8 Sr9 103.3(4) . 7_556
O283 Sr8 Sr9 116.7(9) . 7_556
O285 Sr8 Sr9 137.1(5) . 7_556
O284 Sr8 Sr9 152.9(5) . 7_556
O109 Sr8 Sr9 85.3(3) 7_556 7_556
O281 Sr8 Sr9 47.9(7) . 7_556
O286 Sr8 Sr9 39.0(4) . 7_556
O282 Sr8 Sr11 127.7(9) . .
O6 Sr8 Sr11 94.6(3) . .
O283 Sr8 Sr11 47.5(8) . .
O285 Sr8 Sr11 39.8(4) . .
O284 Sr8 Sr11 40.7(5) . .
O109 Sr8 Sr11 80.0(3) 7_556 .
O281 Sr8 Sr11 150.1(7) . .
O286 Sr8 Sr11 134.2(5) . .
Sr9 Sr8 Sr11 161.1(3) 7_556 .
O286 Sr9 O282 69.2(9) 7_556 7_556
O286 Sr9 O73 76.1(5) 7_556 .
O282 Sr9 O73 67.5(8) 7_556 .
O286 Sr9 O291 67.3(9) 7_556 .
O282 Sr9 O291 123.0(11) 7_556 .
O73 Sr9 O291 67.8(8) . .
O286 Sr9 O293 139.8(11) 7_556 .
O282 Sr9 O293 99.6(12) 7_556 .
O73 Sr9 O293 64.2(10) . .
O291 Sr9 O293 91.0(12) . .
O286 Sr9 O292 80.6(7) 7_556 .
O282 Sr9 O292 135.2(9) 7_556 .
O73 Sr9 O292 136.3(6) . .
O291 Sr9 O292 69.2(10) . .
O293 Sr9 O292 124.3(11) . .
O286 Sr9 O281 76.3(8) 7_556 7_556
O282 Sr9 O281 68.6(10) 7_556 7_556
O73 Sr9 O281 134.0(7) . 7_556
O291 Sr9 O281 130.5(10) . 7_556
O293 Sr9 O281 137.3(12) . 7_556
O292 Sr9 O281 72.8(8) . 7_556
O286 Sr9 Sr12 150.1(5) 7_556 2_556
O282 Sr9 Sr12 135.0(8) 7_556 2_556
O73 Sr9 Sr12 96.2(3) . 2_556
O291 Sr9 Sr12 83.0(8) . 2_556
O293 Sr9 Sr12 38.9(10) . 2_556
O292 Sr9 Sr12 86.1(6) . 2_556
O281 Sr9 Sr12 124.8(7) 7_556 2_556
O286 Sr9 Sr8 47.9(5) 7_556 7_556
O282 Sr9 Sr8 32.8(7) 7_556 7_556
O73 Sr9 Sr8 88.3(3) . 7_556
O291 Sr9 Sr8 114.7(8) . 7_556
O293 Sr9 Sr8 132.4(10) . 7_556
O292 Sr9 Sr8 102.6(6) . 7_556
O281 Sr9 Sr8 46.2(6) 7_556 7_556
Sr12 Sr9 Sr8 162.0(2) 2_556 7_556
O303 Sr10 O56 111(3) . .
O303 Sr10 O304 61(3) . .
O56 Sr10 O304 171.8(9) . .
O303 Sr10 O301 142.3(13) . .
O56 Sr10 O301 84.7(8) . .
O304 Sr10 O301 102.0(10) . .
O303 Sr10 O301 142.3(13) . 6
O56 Sr10 O301 84.7(8) . 6
O304 Sr10 O301 102.0(10) . 6
O301 Sr10 O301 70.6(15) . 6
O303 Sr10 O302 89.7(14) . 6
O56 Sr10 O302 72.6(8) . 6
O304 Sr10 O302 106.2(8) . 6
O301 Sr10 O302 128.0(12) . 6
O301 Sr10 O302 61.4(10) 6 6
O303 Sr10 O302 89.7(14) . .
O56 Sr10 O302 72.6(8) . .
O304 Sr10 O302 106.2(8) . .
O301 Sr10 O302 61.4(10) . .
O301 Sr10 O302 128.0(12) 6 .
O302 Sr10 O302 142.4(16) 6 .
O257 Sr11 Sr5 59.5(5) 7_556 7_556
O257 Sr11 O96 70.1(5) 7_556 .
Sr5 Sr11 O96 129.3(3) 7_556 .
O257 Sr11 O285 110.8(6) 7_556 .
Sr5 Sr11 O285 128.1(4) 7_556 .
O96 Sr11 O285 64.7(4) . .
O257 Sr11 O284 140.3(7) 7_556 .
Sr5 Sr11 O284 153.7(5) 7_556 .
O96 Sr11 O284 74.6(5) . .
O285 Sr11 O284 68.1(6) . .
O257 Sr11 O283 156.8(9) 7_556 .
Sr5 Sr11 O283 103.1(7) 7_556 .
O96 Sr11 O283 123.1(7) . .
O285 Sr11 O283 66.1(7) . .
O284 Sr11 O283 61.7(8) . .
O257 Sr11 Sr8 147.6(5) 7_556 .
Sr5 Sr11 Sr8 136.2(2) 7_556 .
O96 Sr11 Sr8 86.0(2) . .
O285 Sr11 Sr8 37.1(4) . .
O284 Sr11 Sr8 41.8(5) . .
O283 Sr11 Sr8 37.2(7) . .
O293 Sr12 O323 72.0(14) 2_556 .
O293 Sr12 O322 80.0(15) 2_556 .
O323 Sr12 O322 73.6(11) . .
O293 Sr12 O325 132.5(15) 2_556 .
O323 Sr12 O325 111.3(11) . .
O322 Sr12 O325 147.5(11) . .
O293 Sr12 O321 134.6(14) 2_556 .
O323 Sr12 O321 142.2(10) . .
O322 Sr12 O321 84.7(11) . .
O325 Sr12 O321 72.5(11) . .
O293 Sr12 O131 137.3(12) 2_556 .
O323 Sr12 O131 69.6(8) . .
O322 Sr12 O131 72.0(8) . .
O325 Sr12 O131 79.7(8) . .
O321 Sr12 O131 74.6(8) . .
O293 Sr12 Sr9 54.1(12) 2_556 2_556
O323 Sr12 Sr9 124.3(7) . 2_556
O322 Sr12 Sr9 106.6(8) . 2_556
O325 Sr12 Sr9 96.8(8) . 2_556
O321 Sr12 Sr9 91.1(7) . 2_556
O131 Sr12 Sr9 165.6(3) . 2_556
O92 Sr13 O88 166.0(8) . .
O92 Sr13 O242 63.3(7) . .
O88 Sr13 O242 123.4(9) . .
O92 Sr13 O13 55.7(4) . .
O88 Sr13 O13 112.0(7) . .
O242 Sr13 O13 113.7(8) . .
O92 Sr13 O12 112.0(7) . .
O88 Sr13 O12 55.6(4) . .
O242 Sr13 O12 150.6(9) . .
O13 Sr13 O12 56.5(4) . .
O92 Sr13 M2X 84.6(6) . .
O88 Sr13 M2X 85.0(5) . .
O242 Sr13 M2X 144.4(9) . .
O13 Sr13 M2X 30.8(3) . .
O12 Sr13 M2X 31.5(3) . .
O92 Sr13 Sr4 90.8(5) . .
O88 Sr13 Sr4 88.2(5) . .
O242 Sr13 Sr4 44.3(6) . .
O13 Sr13 Sr4 112.1(6) . .
O12 Sr13 Sr4 110.0(6) . .
M2X Sr13 Sr4 127.8(6) . .
O92 Sr13 Mo2 83.9(5) . .
O88 Sr13 Mo2 83.9(5) . .
O242 Sr13 Mo2 137.5(8) . .
O13 Sr13 Mo2 28.2(2) . .
O12 Sr13 Mo2 28.3(2) . .
M2X Sr13 Mo2 12.0(3) . .
Sr4 Sr13 Mo2 115.8(5) . .
O92 Sr13 Mo22 26.0(3) . .
O88 Sr13 Mo22 141.4(6) . .
O242 Sr13 Mo22 87.0(7) . .
O13 Sr13 Mo22 29.7(2) . .
O12 Sr13 Mo22 86.1(5) . .
M2X Sr13 Mo22 59.1(4) . .
Sr4 Sr13 Mo22 102.4(4) . .
Mo2 Sr13 Mo22 57.9(3) . .
O261 Sr14 O117 83.6(3) . 6
O261 Sr14 O117 83.6(3) . .
O117 Sr14 O117 162.6(5) 6 .
O261 Sr14 O62 65.2(8) . .
O117 Sr14 O62 108.9(4) 6 .
O117 Sr14 O62 54.7(2) . .
O261 Sr14 O62 65.2(8) . 6
O117 Sr14 O62 54.7(2) 6 6
O117 Sr14 O62 108.9(4) . 6
O62 Sr14 O62 54.2(3) . 6
O261 Sr14 M14X 73.9(10) . .
O117 Sr14 M14X 82.6(3) 6 .
O117 Sr14 M14X 82.6(3) . .
O62 Sr14 M14X 29.5(2) . .
O62 Sr14 M14X 29.5(2) 6 .
O261 Sr14 Sr6 49.9(10) . .
O117 Sr14 Sr6 90.3(3) 6 .
O117 Sr14 Sr6 90.3(3) . .
O62 Sr14 Sr6 109.2(3) . .
O62 Sr14 Sr6 109.2(3) 6 .
M14X Sr14 Sr6 123.8(4) . .
O261 Sr14 Mo14 64.0(10) . .
O117 Sr14 Mo14 81.9(3) 6 .
O117 Sr14 Mo14 81.9(3) . .
O62 Sr14 Mo14 27.18(16) . .
O62 Sr14 Mo14 27.18(16) 6 .
M14X Sr14 Mo14 9.9(3) . .
Sr6 Sr14 Mo14 113.9(3) . .
O89 C1 O89 128.5(18) . 2
O89 C1 C2 115.8(9) . .
O89 C1 C2 115.8(9) 2 .
O95 C3 O94 131.2(16) . .
O95 C3 C4 114.4(15) . .
O94 C3 C4 114.3(15) . .
O101 C5 O100 126.4(12) . .
O101 C5 C6 117.3(14) . .
O100 C5 C6 116.2(13) . .
O107 C7 O106 127.8(12) . .
O107 C7 C8 115.3(13) . .
O106 C7 C8 116.9(13) . .
O113 C9 O112 138(2) . .
O113 C9 C10 113.1(19) . .
O112 C9 C10 108.6(18) . .
O119 C11 O118 127.3(13) . .
O119 C11 C12 114.7(13) . .
O118 C11 C12 118.0(14) . .
O125 C13 O124 124.8(12) . .
O125 C13 C14 118.8(13) . .
O124 C13 C14 116.2(13) . .
O130 C15 O129 138(2) . .
O130 C15 C16 110(2) . .
O129 C15 C16 112(2) . .
O134 C17 O134 138(3) 6 .
O134 C17 C18 111.0(13) 6 .
O134 C17 C18 111.0(13) . .
O1 Mo1 O11 97.9(3) . .
O1 Mo1 O10 98.6(3) . .
O11 Mo1 O10 70.6(3) . .
O1 Mo1 O9 98.3(3) . .
O11 Mo1 O9 140.7(3) . .
O10 Mo1 O9 71.7(3) . .
O1 Mo1 O7 98.3(3) . .
O11 Mo1 O7 71.5(3) . .
O10 Mo1 O7 140.2(3) . .
O9 Mo1 O7 140.2(3) . .
O1 Mo1 O8 97.5(3) . .
O11 Mo1 O8 141.1(3) . .
O10 Mo1 O8 141.0(3) . .
O9 Mo1 O8 71.0(3) . .
O7 Mo1 O8 71.1(3) . .
O1 Mo1 O22 179.4(3) . .
O11 Mo1 O22 82.2(3) . .
O10 Mo1 O22 82.1(3) . .
O9 Mo1 O22 82.0(3) . .
O7 Mo1 O22 81.2(3) . .
O8 Mo1 O22 82.1(3) . .
O2 Mo2 O13 104.0(4) . .
O2 Mo2 O12 102.9(4) . .
O13 Mo2 O12 104.4(3) . .
O2 Mo2 O11 96.4(4) . .
O13 Mo2 O11 151.2(4) . .
O12 Mo2 O11 90.3(3) . .
O2 Mo2 O7 95.5(4) . .
O13 Mo2 O7 87.9(3) . .
O12 Mo2 O7 154.5(3) . .
O11 Mo2 O7 69.9(3) . .
O2 Mo2 O23 173.1(4) . .
O13 Mo2 O23 79.6(4) . .
O12 Mo2 O23 81.7(4) . .
O11 Mo2 O23 78.2(3) . .
O7 Mo2 O23 78.7(3) . .
O2 Mo2 Sr13 116.5(4) . .
O13 Mo2 Sr13 51.8(4) . .
O12 Mo2 Sr13 52.9(4) . .
O11 Mo2 Sr13 133.7(4) . .
O7 Mo2 Sr13 132.1(4) . .
O23 Mo2 Sr13 70.3(4) . .
O23 M2X O13 107.9(9) . .
O23 M2X O12 109.2(9) . .
O13 M2X O12 105.4(7) . .
O23 M2X O11 97.0(7) . .
O13 M2X O11 145.8(10) . .
O12 M2X O11 87.5(6) . .
O23 M2X O7 97.6(7) . .
O13 M2X O7 86.4(6) . .
O12 M2X O7 145.1(9) . .
O11 M2X O7 67.0(5) . .
O23 M2X O2 169.2(8) . .
O13 M2X O2 78.3(7) . .
O12 M2X O2 76.9(6) . .
O11 M2X O2 74.0(6) . .
O7 M2X O2 73.6(6) . .
O23 M2X Sr13 86.1(7) . .
O13 M2X Sr13 60.0(5) . .
O12 M2X Sr13 61.0(5) . .
O11 M2X Sr13 147.1(6) . .
O7 M2X Sr13 145.3(6) . .
O2 M2X Sr13 104.7(5) . .
O3 Mo3 O15 103.2(4) . .
O3 Mo3 O14 103.4(4) . .
O15 Mo3 O14 103.9(3) . .
O3 Mo3 O7 96.9(3) . .
O15 Mo3 O7 151.8(3) . .
O14 Mo3 O7 90.1(3) . .
O3 Mo3 O8 95.7(3) . .
O15 Mo3 O8 88.6(3) . .
O14 Mo3 O8 153.9(3) . .
O7 Mo3 O8 69.8(3) . .
O3 Mo3 O24 173.0(3) . .
O15 Mo3 O24 80.8(3) . .
O14 Mo3 O24 81.0(3) . .
O7 Mo3 O24 77.4(3) . .
O8 Mo3 O24 78.5(3) . .
O24 M3X O15 105.6(6) . .
O24 M3X O14 103.2(6) . .
O15 M3X O14 101.4(5) . .
O24 M3X O8 99.9(6) . .
O15 M3X O8 89.3(4) . .
O14 M3X O8 150.7(6) . .
O24 M3X O7 97.6(6) . .
O15 M3X O7 151.5(7) . .
O14 M3X O7 88.8(4) . .
O8 M3X O7 70.4(4) . .
O24 M3X O3 174.6(5) . .
O15 M3X O3 78.8(5) . .
O14 M3X O3 78.5(5) . .
O8 M3X O3 76.9(4) . .
O7 M3X O3 77.3(4) . .
O4 Mo4 O17 103.5(4) . .
O4 Mo4 O16 102.2(3) . .
O17 Mo4 O16 104.8(3) . .
O4 Mo4 O8 96.6(3) . .
O17 Mo4 O8 152.2(3) . .
O16 Mo4 O8 89.1(3) . .
O4 Mo4 O9 96.1(3) . .
O17 Mo4 O9 89.2(3) . .
O16 Mo4 O9 153.5(3) . .
O8 Mo4 O9 69.7(3) . .
O4 Mo4 O25 173.7(4) . .
O17 Mo4 O25 80.8(3) . .
O16 Mo4 O25 80.8(3) . .
O8 Mo4 O25 77.8(3) . .
O9 Mo4 O25 79.4(3) . .
O5 Mo5 O18 102.3(4) . .
O5 Mo5 O19 104.2(3) . .
O18 Mo5 O19 104.6(3) . .
O5 Mo5 O9 94.7(3) . .
O18 Mo5 O9 89.2(3) . .
O19 Mo5 O9 153.4(3) . .
O5 Mo5 O10 95.9(3) . .
O18 Mo5 O10 153.3(3) . .
O19 Mo5 O10 89.4(3) . .
O9 Mo5 O10 69.8(3) . .
O5 Mo5 O26 171.9(3) . .
O18 Mo5 O26 82.2(3) . .
O19 Mo5 O26 80.8(3) . .
O9 Mo5 O26 78.6(3) . .
O10 Mo5 O26 77.7(3) . .
O6 Mo6 O21 104.4(4) . .
O6 Mo6 O20 102.4(4) . .
O21 Mo6 O20 104.5(4) . .
O6 Mo6 O11 96.6(4) . .
O21 Mo6 O11 90.4(3) . .
O20 Mo6 O11 151.8(4) . .
O6 Mo6 O10 95.5(4) . .
O21 Mo6 O10 153.1(3) . .
O20 Mo6 O10 88.3(3) . .
O11 Mo6 O10 69.2(3) . .
O6 Mo6 O27 173.6(4) . .
O21 Mo6 O27 80.3(4) . .
O20 Mo6 O27 80.3(4) . .
O11 Mo6 O27 78.9(3) . .
O10 Mo6 O27 78.7(3) . .
O27 M6X O20 104.8(5) . .
O27 M6X O21 103.4(5) . .
O20 M6X O21 103.9(4) . .
O27 M6X O10 98.7(5) . .
O20 M6X O10 88.7(4) . .
O21 M6X O10 150.6(5) . .
O27 M6X O11 97.9(5) . .
O20 M6X O11 150.3(5) . .
O21 M6X O11 88.9(4) . .
O10 M6X O11 68.9(3) . .
O27 M6X O6 173.9(4) . .
O20 M6X O6 79.2(4) . .
O21 M6X O6 79.8(4) . .
O10 M6X O6 76.7(4) . .
O11 M6X O6 76.9(4) . .
O28 Mo7 O34 97.7(3) . .
O28 Mo7 O35 97.0(3) . .
O34 Mo7 O35 70.4(3) . .
O28 Mo7 O36 98.7(3) . .
O34 Mo7 O36 139.7(3) . .
O35 Mo7 O36 71.3(3) . .
O28 Mo7 O38 98.0(3) . .
O34 Mo7 O38 71.5(3) . .
O35 Mo7 O38 140.5(3) . .
O36 Mo7 O38 141.0(3) . .
O28 Mo7 O37 98.1(3) . .
O34 Mo7 O37 141.2(3) . .
O35 Mo7 O37 141.5(3) . .
O36 Mo7 O37 71.5(3) . .
O38 Mo7 O37 71.4(3) . .
O28 Mo7 O49 179.7(4) . .
O34 Mo7 O49 82.0(3) . .
O35 Mo7 O49 82.9(3) . .
O36 Mo7 O49 81.4(3) . .
O38 Mo7 O49 82.0(3) . .
O37 Mo7 O49 82.1(3) . .
O29 Mo8 O40 101.9(4) . .
O29 Mo8 O39 102.0(4) . .
O40 Mo8 O39 104.5(3) . .
O29 Mo8 O38 96.7(4) . .
O40 Mo8 O38 153.8(3) . .
O39 Mo8 O38 89.4(3) . .
O29 Mo8 O34 96.8(4) . .
O40 Mo8 O34 89.5(3) . .
O39 Mo8 O34 153.5(3) . .
O38 Mo8 O34 69.9(3) . .
O29 Mo8 O50 174.4(4) . .
O40 Mo8 O50 81.1(4) . .
O39 Mo8 O50 81.6(4) . .
O38 Mo8 O50 79.0(3) . .
O34 Mo8 O50 78.4(3) . .
O30 Mo9 O42 104.1(4) . .
O30 Mo9 O41 103.0(4) . .
O42 Mo9 O41 105.3(3) . .
O30 Mo9 O34 95.6(4) . .
O42 Mo9 O34 151.5(3) . .
O41 Mo9 O34 89.8(3) . .
O30 Mo9 O35 96.1(3) . .
O42 Mo9 O35 89.0(3) . .
O41 Mo9 O35 152.3(3) . .
O34 Mo9 O35 68.3(3) . .
O30 Mo9 O51 173.9(3) . .
O42 Mo9 O51 80.0(3) . .
O41 Mo9 O51 79.9(3) . .
O34 Mo9 O51 79.0(3) . .
O35 Mo9 O51 79.3(3) . .
O51 M9X O42 103.0(7) . .
O51 M9X O41 102.6(8) . .
O42 M9X O41 104.2(6) . .
O51 M9X O34 98.7(7) . .
O42 M9X O34 150.9(9) . .
O41 M9X O34 89.5(5) . .
O51 M9X O35 99.1(7) . .
O42 M9X O35 88.9(5) . .
O41 M9X O35 151.2(8) . .
O34 M9X O35 68.6(4) . .
O51 M9X O30 175.3(7) . .
O42 M9X O30 80.4(6) . .
O41 M9X O30 79.5(6) . .
O34 M9X O30 77.1(5) . .
O35 M9X O30 77.6(5) . .
O31 Mo10 O44 103.1(4) . .
O31 Mo10 O43 102.7(4) . .
O44 Mo10 O43 103.8(3) . .
O31 Mo10 O36 96.8(4) . .
O44 Mo10 O36 88.7(3) . .
O43 Mo10 O36 153.6(3) . .
O31 Mo10 O35 96.8(3) . .
O44 Mo10 O35 152.2(3) . .
O43 Mo10 O35 90.3(3) . .
O36 Mo10 O35 69.7(3) . .
O31 Mo10 O52 173.7(3) . .
O44 Mo10 O52 80.7(3) . .
O43 Mo10 O52 80.9(3) . .
O36 Mo10 O52 78.2(3) . .
O35 Mo10 O52 78.0(3) . .
O52 M10X O44 106.7(10) . .
O52 M10X O43 103.4(9) . .
O44 M10X O43 103.4(8) . .
O52 M10X O36 98.3(9) . .
O44 M10X O36 90.0(7) . .
O43 M10X O36 149.7(12) . .
O52 M10X O35 95.8(8) . .
O44 M10X O35 151.4(12) . .
O43 M10X O35 87.8(7) . .
O36 M10X O35 69.1(5) . .
O52 M10X O31 172.4(8) . .
O44 M10X O31 79.9(8) . .
O43 M10X O31 78.3(8) . .
O36 M10X O31 77.6(7) . .
O35 M10X O31 76.8(7) . .
O32 Mo11 O45 103.4(4) . .
O32 Mo11 O46 104.7(4) . .
O45 Mo11 O46 103.5(3) . .
O32 Mo11 O37 97.9(4) . .
O45 Mo11 O37 150.8(3) . .
O46 Mo11 O37 89.9(3) . .
O32 Mo11 O36 96.7(4) . .
O45 Mo11 O36 87.3(3) . .
O46 Mo11 O36 152.8(3) . .
O37 Mo11 O36 70.4(3) . .
O32 Mo11 O53 173.1(4) . .
O45 Mo11 O53 79.1(4) . .
O46 Mo11 O53 80.7(4) . .
O37 Mo11 O53 77.6(3) . .
O36 Mo11 O53 77.0(3) . .
O53 M11X O45 106.4(5) . .
O53 M11X O46 105.1(5) . .
O45 M11X O46 104.9(4) . .
O53 M11X O36 96.6(5) . .
O45 M11X O36 88.7(4) . .
O46 M11X O36 149.7(5) . .
O53 M11X O37 96.0(4) . .
O45 M11X O37 150.2(5) . .
O46 M11X O37 87.4(4) . .
O36 M11X O37 69.1(3) . .
O53 M11X O32 170.9(5) . .
O45 M11X O32 79.8(4) . .
O46 M11X O32 79.2(4) . .
O36 M11X O32 76.7(4) . .
O37 M11X O32 76.0(4) . .
O33 Mo12 O48 102.5(4) . .
O33 Mo12 O47 103.3(4) . .
O48 Mo12 O47 104.0(3) . .
O33 Mo12 O37 95.8(3) . .
O48 Mo12 O37 153.5(3) . .
O47 Mo12 O37 90.0(3) . .
O33 Mo12 O38 95.7(4) . .
O48 Mo12 O38 89.5(3) . .
O47 Mo12 O38 153.5(3) . .
O37 Mo12 O38 69.6(3) . .
O33 Mo12 O54 173.3(3) . .
O48 Mo12 O54 81.1(3) . .
O47 Mo12 O54 81.2(3) . .
O37 Mo12 O54 79.0(3) . .
O38 Mo12 O54 78.5(3) . .
O55 Mo13 O59 97.2(4) . .
O55 Mo13 O59 97.2(4) . 6
O59 Mo13 O59 71.0(4) . 6
O55 Mo13 O60 98.1(2) . .
O59 Mo13 O60 71.3(3) . .
O59 Mo13 O60 140.7(3) 6 .
O55 Mo13 O60 98.1(2) . 6
O59 Mo13 O60 140.7(3) . 6
O59 Mo13 O60 71.3(3) 6 6
O60 Mo13 O60 140.8(4) . 6
O55 Mo13 O61 99.0(5) . .
O59 Mo13 O61 140.8(2) . .
O59 Mo13 O61 140.8(2) 6 .
O60 Mo13 O61 71.2(2) . .
O60 Mo13 O61 71.2(2) 6 .
O55 Mo13 O67 179.5(4) . .
O59 Mo13 O67 82.4(3) . .
O59 Mo13 O67 82.4(3) 6 .
O60 Mo13 O67 82.0(2) . .
O60 Mo13 O67 82.0(2) 6 .
O61 Mo13 O67 81.5(4) . .
O56 Mo14 O62 103.6(4) . .
O56 Mo14 O62 103.6(4) . 6
O62 Mo14 O62 101.7(5) . 6
O56 Mo14 O59 95.5(5) . 6
O62 Mo14 O59 154.0(4) . 6
O62 Mo14 O59 90.6(3) 6 6
O56 Mo14 O59 95.5(5) . .
O62 Mo14 O59 90.6(3) . .
O62 Mo14 O59 154.0(4) 6 .
O59 Mo14 O59 69.8(4) 6 .
O56 Mo14 O68 174.5(6) . .
O62 Mo14 O68 79.8(4) . .
O62 Mo14 O68 79.8(4) 6 .
O59 Mo14 O68 80.1(4) 6 .
O59 Mo14 O68 80.1(4) . .
O56 Mo14 Sr14 117.0(5) . .
O62 Mo14 Sr14 51.0(3) . .
O62 Mo14 Sr14 51.1(3) 6 .
O59 Mo14 Sr14 133.0(3) 6 .
O59 Mo14 Sr14 133.0(3) . .
O68 Mo14 Sr14 68.5(5) . .
O68 M14X O62 103.3(9) . .
O68 M14X O62 103.3(9) . 6
O62 M14X O62 104.1(8) . 6
O68 M14X O59 97.5(8) . .
O62 M14X O59 89.8(4) . .
O62 M14X O59 151.4(11) 6 .
O68 M14X O59 97.5(8) . 6
O62 M14X O59 151.4(11) . 6
O62 M14X O59 89.8(4) 6 6
O59 M14X O59 67.9(5) . 6
O68 M14X O56 172.4(10) . .
O62 M14X O56 81.2(7) . .
O62 M14X O56 81.2(7) 6 .
O59 M14X O56 76.3(7) . .
O59 M14X O56 76.3(7) 6 .
O68 M14X Sr14 80.5(8) . .
O62 M14X Sr14 58.3(4) . .
O62 M14X Sr14 58.3(4) 6 .
O59 M14X Sr14 146.0(3) . .
O59 M14X Sr14 146.0(3) 6 .
O56 M14X Sr14 107.1(6) . .
O57 Mo15 O63 102.3(4) . .
O57 Mo15 O64 102.6(4) . .
O63 Mo15 O64 104.7(3) . .
O57 Mo15 O60 96.4(4) . .
O63 Mo15 O60 153.3(3) . .
O64 Mo15 O60 89.5(3) . .
O57 Mo15 O59 97.3(4) . .
O63 Mo15 O59 89.4(3) . .
O64 Mo15 O59 152.4(3) . .
O60 Mo15 O59 69.3(3) . .
O57 Mo15 O69 174.6(4) . .
O63 Mo15 O69 80.9(3) . .
O64 Mo15 O69 80.5(3) . .
O60 Mo15 O69 79.2(3) . .
O59 Mo15 O69 78.3(3) . .
O69 M15X O63 103.7(6) . .
O69 M15X O64 103.6(6) . .
O63 M15X O64 103.9(5) . .
O69 M15X O60 98.4(5) . .
O63 M15X O60 150.6(7) . .
O64 M15X O60 89.3(4) . .
O69 M15X O59 97.2(5) . .
O63 M15X O59 88.9(4) . .
O64 M15X O59 152.0(7) . .
O60 M15X O59 69.1(4) . .
O69 M15X O57 174.8(5) . .
O63 M15X O57 79.1(5) . .
O64 M15X O57 79.7(5) . .
O60 M15X O57 77.6(5) . .
O59 M15X O57 78.4(5) . .
O58 Mo16 O66 102.6(4) . .
O58 Mo16 O65 104.1(4) . .
O66 Mo16 O65 103.6(3) . .
O58 Mo16 O60 97.0(3) . .
O66 Mo16 O60 152.6(3) . .
O65 Mo16 O60 89.8(3) . .
O58 Mo16 O61 96.2(4) . .
O66 Mo16 O61 88.9(3) . .
O65 Mo16 O61 153.0(4) . .
O60 Mo16 O61 69.9(3) . .
O58 Mo16 O70 172.5(3) . .
O66 Mo16 O70 81.4(3) . .
O65 Mo16 O70 80.8(3) . .
O60 Mo16 O70 77.2(3) . .
O61 Mo16 O70 77.5(4) . .
O70 M16X O66 105.8(8) . .
O70 M16X O65 102.9(7) . .
O66 M16X O65 101.3(6) . .
O70 M16X O61 98.4(8) . .
O66 M16X O61 90.0(6) . .
O65 M16X O61 151.9(9) . .
O70 M16X O60 96.7(7) . .
O66 M16X O60 152.4(9) . .
O65 M16X O60 88.6(5) . .
O61 M16X O60 70.9(5) . .
O70 M16X O58 174.1(7) . .
O66 M16X O58 79.0(7) . .
O65 M16X O58 79.2(6) . .
O61 M16X O58 77.9(6) . .
O60 M16X O58 77.7(6) . .
O71 Mo17 O76 98.7(3) . 6
O71 Mo17 O76 98.7(3) . .
O76 Mo17 O76 140.3(4) 6 .
O71 Mo17 O75 97.1(4) . 6
O76 Mo17 O75 71.1(3) 6 6
O76 Mo17 O75 140.8(3) . 6
O71 Mo17 O75 97.1(4) . .
O76 Mo17 O75 140.8(3) 6 .
O76 Mo17 O75 71.1(3) . .
O75 Mo17 O75 71.5(4) 6 .
O71 Mo17 O77 97.9(5) . .
O76 Mo17 O77 71.22(19) 6 .
O76 Mo17 O77 71.21(19) . .
O75 Mo17 O77 141.0(2) 6 .
O75 Mo17 O77 141.0(2) . .
O71 Mo17 O83 179.7(4) . .
O76 Mo17 O83 81.4(2) 6 .
O76 Mo17 O83 81.4(2) . .
O75 Mo17 O83 82.6(3) 6 .
O75 Mo17 O83 82.6(3) . .
O77 Mo17 O83 82.4(5) . .
O72 Mo18 O78 102.7(4) . .
O72 Mo18 O78 102.7(4) . 6
O78 Mo18 O78 105.1(5) . 6
O72 Mo18 O75 95.0(4) . .
O78 Mo18 O75 89.5(3) . .
O78 Mo18 O75 153.7(4) 6 .
O72 Mo18 O75 95.0(4) . 6
O78 Mo18 O75 153.7(4) . 6
O78 Mo18 O75 89.5(3) 6 6
O75 Mo18 O75 69.5(4) . 6
O72 Mo18 O84 173.2(5) . .
O78 Mo18 O84 81.3(3) . .
O78 Mo18 O84 81.3(3) 6 .
O75 Mo18 O84 79.4(3) . .
O75 Mo18 O84 79.4(3) 6 .
O84 M18X O78 102.1(7) . .
O84 M18X O78 102.1(7) . 6
O78 M18X O78 104.2(7) . 6
O84 M18X O75 97.1(7) . .
O78 M18X O75 89.5(4) . .
O78 M18X O75 153.4(8) 6 .
O84 M18X O75 97.1(7) . 6
O78 M18X O75 153.4(8) . 6
O78 M18X O75 89.5(4) 6 6
O75 M18X O75 69.9(5) . 6
O84 M18X O72 174.4(7) . .
O78 M18X O72 81.3(6) . .
O78 M18X O72 81.3(6) 6 .
O75 M18X O72 78.3(6) . .
O75 M18X O72 78.3(6) 6 .
O73 Mo19 O79 102.3(4) . .
O73 Mo19 O80 102.3(4) . .
O79 Mo19 O80 105.9(3) . .
O73 Mo19 O76 96.1(4) . .
O79 Mo19 O76 152.7(3) . .
O80 Mo19 O76 89.3(3) . .
O73 Mo19 O75 96.6(4) . .
O79 Mo19 O75 88.6(3) . .
O80 Mo19 O75 152.8(3) . .
O76 Mo19 O75 69.3(3) . .
O73 Mo19 O85 174.0(4) . .
O79 Mo19 O85 81.4(3) . .
O80 Mo19 O85 80.9(4) . .
O76 Mo19 O85 78.9(3) . .
O75 Mo19 O85 78.7(3) . .
O85 M19X O79 103.8(8) . .
O85 M19X O80 102.7(8) . .
O79 M19X O80 103.4(6) . .
O85 M19X O75 98.7(7) . .
O79 M19X O75 88.7(5) . .
O80 M19X O75 152.0(10) . .
O85 M19X O76 98.5(7) . .
O79 M19X O76 151.4(9) . .
O80 M19X O76 88.8(5) . .
O75 M19X O76 70.1(4) . .
O85 M19X O73 176.0(7) . .
O79 M19X O73 79.2(7) . .
O80 M19X O73 79.0(7) . .
O75 M19X O73 78.6(6) . .
O76 M19X O73 77.9(6) . .
O74 Mo20 O81 103.2(4) . .
O74 Mo20 O82 102.8(4) . .
O81 Mo20 O82 104.3(3) . .
O74 Mo20 O77 96.2(5) . .
O81 Mo20 O77 152.6(4) . .
O82 Mo20 O77 89.9(4) . .
O74 Mo20 O76 96.2(4) . .
O81 Mo20 O76 89.3(3) . .
O82 Mo20 O76 153.3(4) . .
O77 Mo20 O76 69.3(3) . .
O74 Mo20 O86 173.2(4) . .
O81 Mo20 O86 80.6(4) . .
O82 Mo20 O86 81.5(3) . .
O77 Mo20 O86 78.5(4) . .
O76 Mo20 O86 78.1(3) . .
O86 M20X O81 103.9(8) . .
O86 M20X O82 103.8(8) . .
O81 M20X O82 102.6(6) . .
O86 M20X O77 97.8(7) . .
O81 M20X O77 151.9(9) . .
O82 M20X O77 89.1(6) . .
O86 M20X O76 97.7(7) . .
O81 M20X O76 89.7(5) . .
O82 M20X O76 151.7(9) . .
O77 M20X O76 69.8(4) . .
O86 M20X O74 174.4(7) . .
O81 M20X O74 79.7(7) . .
O82 M20X O74 79.2(6) . .
O77 M20X O74 77.5(6) . .
O76 M20X O74 78.0(6) . .
O87 Mo21 O88 102.1(4) . .
O87 Mo21 O88 103.0(4) . 2
O88 Mo21 O88 95.6(3) . 2
O87 Mo21 O12 96.8(4) . .
O88 Mo21 O12 86.5(3) . .
O88 Mo21 O12 159.1(4) 2 .
O87 Mo21 O21 96.8(4) . .
O88 Mo21 O21 159.7(4) . .
O88 Mo21 O21 87.3(3) 2 .
O12 Mo21 O21 83.9(3) . .
O87 Mo21 O89 173.9(4) . .
O88 Mo21 O89 81.5(3) . .
O88 Mo21 O89 81.4(3) 2 .
O12 Mo21 O89 78.4(3) . .
O21 Mo21 O89 79.1(3) . .
O87 Mo21 Mo21 100.1(3) . 2
O88 Mo21 Mo21 48.4(2) . 2
O88 Mo21 Mo21 48.3(2) 2 2
O12 Mo21 Mo21 134.2(2) . 2
O21 Mo21 Mo21 134.9(2) . 2
O89 Mo21 Mo21 85.9(2) . 2
O90 Mo22 O92 104.1(4) . .
O90 Mo22 O93 103.6(4) . .
O92 Mo22 O93 94.7(3) . .
O90 Mo22 O14 95.8(4) . .
O92 Mo22 O14 158.6(3) . .
O93 Mo22 O14 88.0(3) . .
O90 Mo22 O13 96.6(4) . .
O92 Mo22 O13 84.9(3) . .
O93 Mo22 O13 159.2(4) . .
O14 Mo22 O13 85.1(3) . .
O90 Mo22 O94 171.5(4) . .
O92 Mo22 O94 83.1(3) . .
O93 Mo22 O94 79.8(3) . .
O14 Mo22 O94 76.5(3) . .
O13 Mo22 O94 79.5(3) . .
O90 Mo22 Mo23 100.6(3) . .
O92 Mo22 Mo23 48.4(2) . .
O93 Mo22 Mo23 48.0(2) . .
O14 Mo22 Mo23 135.4(2) . .
O13 Mo22 Mo23 132.8(2) . .
O94 Mo22 Mo23 87.5(2) . .
O90 Mo22 Sr13 105.1(4) . .
O92 Mo22 Sr13 38.7(3) . .
O93 Mo22 Sr13 129.9(3) . .
O14 Mo22 Sr13 128.2(3) . .
O13 Mo22 Sr13 46.2(4) . .
O94 Mo22 Sr13 77.7(3) . .
Mo23 Mo22 Sr13 86.8(3) . .
O91 Mo23 O93 104.6(4) . .
O91 Mo23 O92 103.7(4) . .
O93 Mo23 O92 95.0(3) . .
O91 Mo23 O39 96.8(4) . 2
O93 Mo23 O39 157.8(3) . 2
O92 Mo23 O39 85.5(3) . 2
O91 Mo23 O48 97.1(3) . 2
O93 Mo23 O48 86.3(3) . 2
O92 Mo23 O48 158.1(3) . 2
O39 Mo23 O48 85.2(3) 2 2
O91 Mo23 O95 173.6(3) . .
O93 Mo23 O95 79.2(3) . .
O92 Mo23 O95 80.9(4) . .
O39 Mo23 O95 79.0(3) 2 .
O48 Mo23 O95 77.9(3) 2 .
O91 Mo23 Mo22 101.0(3) . .
O93 Mo23 Mo22 48.6(2) . .
O92 Mo23 Mo22 48.1(2) . .
O39 Mo23 Mo22 132.9(2) 2 .
O48 Mo23 Mo22 134.3(2) 2 .
O95 Mo23 Mo22 85.3(2) . .
O96 Mo24 O99 102.8(4) . .
O96 Mo24 O98 102.5(4) . .
O99 Mo24 O98 96.4(3) . .
O96 Mo24 O19 98.4(4) . .
O99 Mo24 O19 86.7(3) . .
O98 Mo24 O19 157.6(3) . .
O96 Mo24 O20 96.4(4) . .
O99 Mo24 O20 159.7(3) . .
O98 Mo24 O20 85.7(3) . .
O19 Mo24 O20 84.0(3) . .
O96 Mo24 O100 174.6(3) . .
O99 Mo24 O100 79.2(3) . .
O98 Mo24 O100 82.1(3) . .
O19 Mo24 O100 76.6(3) . .
O20 Mo24 O100 81.1(3) . .
O96 Mo24 Mo25 99.5(2) . .
O99 Mo24 Mo25 49.1(2) . .
O98 Mo24 Mo25 48.7(2) . .
O19 Mo24 Mo25 135.0(2) . .
O20 Mo24 Mo25 133.9(2) . .
O100 Mo24 Mo25 85.6(2) . .
O97 Mo25 O98 103.3(4) . .
O97 Mo25 O99 103.1(3) . .
O98 Mo25 O99 95.8(3) . .
O97 Mo25 O40 96.9(4) . .
O98 Mo25 O40 85.4(3) . .
O99 Mo25 O40 159.1(3) . .
O97 Mo25 O41 95.9(4) . .
O98 Mo25 O41 159.4(3) . .
O99 Mo25 O41 87.0(3) . .
O40 Mo25 O41 84.8(3) . .
O97 Mo25 O101 173.2(3) . .
O98 Mo25 O101 82.1(3) . .
O99 Mo25 O101 80.3(3) . .
O40 Mo25 O101 79.2(3) . .
O41 Mo25 O101 78.3(3) . .
O97 Mo25 Mo24 100.3(2) . .
O98 Mo25 Mo24 48.7(2) . .
O99 Mo25 Mo24 48.6(2) . .
O40 Mo25 Mo24 133.5(2) . .
O41 Mo25 Mo24 135.0(2) . .
O101 Mo25 Mo24 86.4(2) . .
O102 Mo26 O104 103.0(3) . .
O102 Mo26 O105 103.5(4) . .
O104 Mo26 O105 95.4(3) . .
O102 Mo26 O16 96.2(3) . .
O104 Mo26 O16 159.2(3) . .
O105 Mo26 O16 87.7(3) . .
O102 Mo26 O15 96.2(4) . .
O104 Mo26 O15 86.1(3) . .
O105 Mo26 O15 159.4(3) . .
O16 Mo26 O15 84.0(3) . .
O102 Mo26 O106 173.5(3) . .
O104 Mo26 O106 82.3(3) . .
O105 Mo26 O106 79.4(3) . .
O16 Mo26 O106 78.1(3) . .
O15 Mo26 O106 80.5(3) . .
O102 Mo26 Mo27 100.6(3) . .
O104 Mo26 Mo27 48.5(2) . .
O105 Mo26 Mo27 48.2(2) . .
O16 Mo26 Mo27 135.3(2) . .
O15 Mo26 Mo27 134.0(2) . .
O106 Mo26 Mo27 85.6(2) . .
O103 Mo27 O105 102.5(3) . .
O103 Mo27 O104 102.4(3) . .
O105 Mo27 O104 95.3(3) . .
O103 Mo27 O65 97.6(3) . .
O105 Mo27 O65 86.6(3) . .
O104 Mo27 O65 159.0(3) . .
O103 Mo27 O64 97.4(3) . .
O105 Mo27 O64 159.4(3) . .
O104 Mo27 O64 85.4(3) . .
O65 Mo27 O64 85.7(3) . .
O103 Mo27 O107 174.9(3) . .
O105 Mo27 O107 79.6(3) . .
O104 Mo27 O107 82.0(3) . .
O65 Mo27 O107 77.9(3) . .
O64 Mo27 O107 80.2(3) . .
O103 Mo27 Mo26 99.4(2) . .
O105 Mo27 Mo26 48.6(2) . .
O104 Mo27 Mo26 48.1(2) . .
O65 Mo27 Mo26 134.50(19) . .
O64 Mo27 Mo26 132.9(2) . .
O107 Mo27 Mo26 85.50(19) . .
O108 Mo28 O110 104.5(4) . .
O108 Mo28 O111 103.6(4) . .
O110 Mo28 O111 95.3(3) . .
O108 Mo28 O18 95.9(4) . .
O110 Mo28 O18 86.2(3) . .
O111 Mo28 O18 159.3(3) . .
O108 Mo28 O17 95.8(3) . .
O110 Mo28 O17 158.5(3) . .
O111 Mo28 O17 86.6(3) . .
O18 Mo28 O17 84.7(3) . .
O108 Mo28 O112 172.3(4) . .
O110 Mo28 O112 81.3(3) . .
O111 Mo28 O112 80.5(3) . .
O18 Mo28 O112 79.3(3) . .
O17 Mo28 O112 77.9(3) . .
O108 Mo28 Mo29 101.2(3) . .
O110 Mo28 Mo29 48.7(2) . .
O111 Mo28 Mo29 48.2(2) . .
O18 Mo28 Mo29 134.4(2) . .
O17 Mo28 Mo29 134.2(2) . .
O112 Mo28 Mo29 86.4(2) . .
O109 Mo29 O111 104.1(4) . .
O109 Mo29 O110 102.5(4) . .
O111 Mo29 O110 94.9(3) . .
O109 Mo29 O80 96.0(4) . .
O111 Mo29 O80 158.7(3) . .
O110 Mo29 O80 87.5(3) . .
O109 Mo29 O81 96.8(4) . .
O111 Mo29 O81 86.0(3) . .
O110 Mo29 O81 159.8(4) . .
O80 Mo29 O81 84.7(3) . .
O109 Mo29 O113 172.7(4) . .
O111 Mo29 O113 81.0(4) . .
O110 Mo29 O113 82.0(4) . .
O80 Mo29 O113 78.4(4) . .
O81 Mo29 O113 78.2(4) . .
O109 Mo29 Mo28 100.0(3) . .
O111 Mo29 Mo28 48.8(2) . .
O110 Mo29 Mo28 47.7(2) . .
O80 Mo29 Mo28 134.7(2) . .
O81 Mo29 Mo28 134.3(2) . .
O113 Mo29 Mo28 87.3(2) . .
O114 Mo30 O117 103.0(4) . .
O114 Mo30 O116 103.4(4) . .
O117 Mo30 O116 96.2(3) . .
O114 Mo30 O47 97.3(3) . 2
O117 Mo30 O47 158.3(3) . 2
O116 Mo30 O47 86.2(3) . 2
O114 Mo30 O46 96.0(4) . 2
O117 Mo30 O46 85.6(3) . 2
O116 Mo30 O46 159.5(3) . 2
O47 Mo30 O46 84.9(3) 2 2
O114 Mo30 O118 173.5(3) . .
O117 Mo30 O118 81.5(3) . .
O116 Mo30 O118 80.6(3) . .
O47 Mo30 O118 77.7(3) 2 .
O46 Mo30 O118 79.5(3) 2 .
O114 Mo30 Mo31 100.1(3) . .
O117 Mo30 Mo31 48.9(2) . .
O116 Mo30 Mo31 48.9(2) . .
O47 Mo30 Mo31 134.4(2) 2 .
O46 Mo30 Mo31 133.9(2) 2 .
O118 Mo30 Mo31 86.4(2) . .
O115 Mo31 O117 103.7(4) . .
O115 Mo31 O116 102.7(4) . .
O117 Mo31 O116 95.1(3) . .
O115 Mo31 O62 97.6(4) . .
O117 Mo31 O62 84.9(3) . .
O116 Mo31 O62 159.1(3) . .
O115 Mo31 O63 95.8(3) . .
O117 Mo31 O63 159.0(3) . .
O116 Mo31 O63 87.8(3) . .
O62 Mo31 O63 85.1(3) . .
O115 Mo31 O119 173.9(3) . .
O117 Mo31 O119 81.0(3) . .
O116 Mo31 O119 80.6(3) . .
O62 Mo31 O119 78.8(3) . .
O63 Mo31 O119 79.0(3) . .
O115 Mo31 Mo30 100.0(3) . .
O117 Mo31 Mo30 48.2(2) . .
O116 Mo31 Mo30 48.4(2) . .
O62 Mo31 Mo30 132.6(2) . .
O63 Mo31 Mo30 135.6(2) . .
O119 Mo31 Mo30 86.0(2) . .
O120 Mo32 O123 103.8(3) . .
O120 Mo32 O122 103.4(3) . .
O123 Mo32 O122 95.9(3) . .
O120 Mo32 O42 96.4(3) . .
O123 Mo32 O42 158.4(3) . .
O122 Mo32 O42 86.4(3) . .
O120 Mo32 O43 96.2(3) . .
O123 Mo32 O43 85.4(3) . .
O122 Mo32 O43 159.4(3) . .
O42 Mo32 O43 85.0(3) . .
O120 Mo32 O124 172.6(3) . .
O123 Mo32 O124 81.3(3) . .
O122 Mo32 O124 81.1(3) . .
O42 Mo32 O124 77.8(3) . .
O43 Mo32 O124 78.8(3) . .
O120 Mo32 Mo33 101.5(2) . .
O123 Mo32 Mo33 49.0(2) . .
O122 Mo32 Mo33 48.2(2) . .
O42 Mo32 Mo33 133.83(19) . .
O43 Mo32 Mo33 133.8(2) . .
O124 Mo32 Mo33 85.86(18) . .
O121 Mo33 O122 102.6(3) . .
O121 Mo33 O123 102.7(3) . .
O122 Mo33 O123 95.2(3) . .
O121 Mo33 O79 97.5(3) . .
O122 Mo33 O79 87.2(3) . .
O123 Mo33 O79 158.7(3) . .
O121 Mo33 O78 96.6(3) . .
O122 Mo33 O78 159.7(3) . .
O123 Mo33 O78 86.8(3) . .
O79 Mo33 O78 83.9(3) . .
O121 Mo33 O125 174.2(3) . .
O122 Mo33 O125 80.9(3) . .
O123 Mo33 O125 81.5(3) . .
O79 Mo33 O125 77.9(3) . .
O78 Mo33 O125 79.5(3) . .
O121 Mo33 Mo32 100.0(3) . .
O122 Mo33 Mo32 48.3(2) . .
O123 Mo33 Mo32 48.12(19) . .
O79 Mo33 Mo32 134.8(2) . .
O78 Mo33 Mo32 134.3(2) . .
O125 Mo33 Mo32 85.80(18) . .
O126 Mo34 O128 103.7(3) . 6
O126 Mo34 O128 103.7(3) . .
O128 Mo34 O128 95.2(4) 6 .
O126 Mo34 O66 96.2(3) . 6
O128 Mo34 O66 86.2(3) 6 6
O128 Mo34 O66 159.1(3) . 6
O126 Mo34 O66 96.2(3) . .
O128 Mo34 O66 159.1(3) 6 .
O128 Mo34 O66 86.2(3) . .
O66 Mo34 O66 85.3(4) 6 .
O126 Mo34 O129 173.1(5) . .
O128 Mo34 O129 80.8(3) 6 .
O128 Mo34 O129 80.8(3) . .
O66 Mo34 O129 78.8(3) 6 .
O66 Mo34 O129 78.8(3) . .
O126 Mo34 Mo35 99.8(4) . .
O128 Mo34 Mo35 48.5(2) 6 .
O128 Mo34 Mo35 48.5(2) . .
O66 Mo34 Mo35 134.3(2) 6 .
O66 Mo34 Mo35 134.3(2) . .
O129 Mo34 Mo35 87.1(3) . .
O127 Mo35 O128 103.6(3) . 6
O127 Mo35 O128 103.6(3) . .
O128 Mo35 O128 95.4(4) 6 .
O127 Mo35 O82 96.4(4) . .
O128 Mo35 O82 158.8(3) 6 .
O128 Mo35 O82 86.3(3) . .
O127 Mo35 O82 96.5(4) . 6
O128 Mo35 O82 86.3(3) 6 6
O128 Mo35 O82 158.8(3) . 6
O82 Mo35 O82 84.9(4) . 6
O127 Mo35 O130 173.2(5) . .
O128 Mo35 O130 80.8(3) 6 .
O128 Mo35 O130 80.8(3) . .
O82 Mo35 O130 78.6(3) . .
O82 Mo35 O130 78.6(3) 6 .
O127 Mo35 Mo34 99.6(4) . .
O128 Mo35 Mo34 48.6(2) 6 .
O128 Mo35 Mo34 48.6(2) . .
O82 Mo35 Mo34 134.5(2) . .
O82 Mo35 Mo34 134.5(2) 6 .
O130 Mo35 Mo34 87.2(3) . .
O131 Mo36 O133 104.1(5) . .
O131 Mo36 O132 102.6(5) . .
O133 Mo36 O132 94.7(3) . .
O131 Mo36 O45 97.7(4) . .
O133 Mo36 O45 86.4(3) . .
O132 Mo36 O45 158.7(4) . .
O131 Mo36 O44 97.2(4) . .
O133 Mo36 O44 157.8(4) . .
O132 Mo36 O44 86.5(3) . .
O45 Mo36 O44 84.7(3) . .
O131 Mo36 O134 172.9(3) . .
O133 Mo36 O134 82.0(4) . .
O132 Mo36 O134 80.3(5) . .
O45 Mo36 O134 78.9(3) . .
O44 Mo36 O134 76.4(3) . .
O131 Mo36 Mo36 99.2(3) . 6
O133 Mo36 Mo36 47.8(2) . 6
O132 Mo36 Mo36 48.7(2) . 6
O45 Mo36 Mo36 133.8(2) . 6
O44 Mo36 Mo36 134.6(2) . 6
O134 Mo36 Mo36 87.5(2) . 6
Mo2 O2 M2X 0.4(3) . .
Mo3 O3 M3X 2.21(19) . .
Mo4 O4 Sr1 166.4(5) . .
Mo6 O6 M6X 1.52(17) . .
Mo6 O6 Sr8 164.7(5) . .
M6X O6 Sr8 164.3(5) . .
Mo1 O7 M3X 108.5(4) . .
Mo1 O7 Mo3 108.4(3) . .
M3X O7 Mo3 20.9(3) . .
Mo1 O7 Mo2 107.8(3) . .
M3X O7 Mo2 142.7(4) . .
Mo3 O7 Mo2 141.4(4) . .
Mo1 O7 M2X 109.2(4) . .
M3X O7 M2X 131.2(6) . .
Mo3 O7 M2X 141.2(5) . .
Mo2 O7 M2X 22.0(4) . .
Mo1 O8 M3X 108.7(4) . .
Mo1 O8 Mo4 108.4(3) . .
M3X O8 Mo4 142.0(4) . .
Mo1 O8 Mo3 107.7(3) . .
M3X O8 Mo3 20.9(3) . .
Mo4 O8 Mo3 141.6(4) . .
Mo1 O9 Mo4 108.4(3) . .
Mo1 O9 Mo5 108.1(3) . .
Mo4 O9 Mo5 141.2(4) . .
Mo1 O10 M6X 109.8(3) . .
Mo1 O10 Mo6 108.7(3) . .
M6X O10 Mo6 20.34(16) . .
Mo1 O10 Mo5 107.9(3) . .
M6X O10 Mo5 141.3(4) . .
Mo6 O10 Mo5 141.4(3) . .
Mo1 O11 Mo6 109.2(3) . .
Mo1 O11 Mo2 108.8(3) . .
Mo6 O11 Mo2 140.7(4) . .
Mo1 O11 M6X 109.1(3) . .
Mo6 O11 M6X 20.25(16) . .
Mo2 O11 M6X 140.5(4) . .
Mo1 O11 M2X 109.9(4) . .
Mo6 O11 M2X 138.7(5) . .
Mo2 O11 M2X 22.1(4) . .
M6X O11 M2X 128.2(6) . .
Mo2 O12 M2X 25.8(5) . .
Mo2 O12 Mo21 155.9(4) . .
M2X O12 Mo21 147.7(6) . .
Mo2 O12 Sr13 98.8(5) . .
M2X O12 Sr13 87.5(6) . .
Mo21 O12 Sr13 104.2(5) . .
M2X O13 Mo2 26.1(5) . .
M2X O13 Mo22 153.2(7) . .
Mo2 O13 Mo22 156.0(5) . .
M2X O13 Sr13 89.3(6) . .
Mo2 O13 Sr13 99.9(5) . .
Mo22 O13 Sr13 104.1(5) . .
Mo3 O14 M3X 23.0(3) . .
Mo3 O14 Mo22 153.6(4) . .
M3X O14 Mo22 145.0(5) . .
Mo3 O15 M3X 23.9(3) . .
Mo3 O15 Mo26 156.2(4) . .
M3X O15 Mo26 147.2(5) . .
Mo4 O16 Mo26 156.5(4) . .
Mo4 O17 Mo28 155.5(4) . .
Mo5 O18 Mo28 156.0(4) . .
Mo5 O19 Mo24 155.7(4) . .
M6X O20 Mo6 23.3(2) . .
M6X O20 Mo24 149.3(5) . .
Mo6 O20 Mo24 157.3(5) . .
Mo6 O21 M6X 23.2(2) . .
Mo6 O21 Mo21 155.5(4) . .
M6X O21 Mo21 149.3(5) . .
M2X O23 Mo2 3.8(5) . .
M3X O24 Mo3 1.1(3) . .
M6X O27 Mo6 1.26(19) . .
Mo8 O29 Sr2 170.0(5) . .
Mo9 O30 M9X 1.7(3) . .
Mo10 O31 M10X 1.4(4) . .
Mo11 O32 M11X 1.45(16) . .
Mo7 O34 M9X 110.3(4) . .
Mo7 O34 Mo9 109.5(3) . .
M9X O34 Mo9 20.0(4) . .
Mo7 O34 Mo8 108.2(3) . .
M9X O34 Mo8 140.6(4) . .
Mo9 O34 Mo8 140.3(4) . .
Mo7 O35 M9X 109.7(4) . .
Mo7 O35 Mo9 108.9(3) . .
M9X O35 Mo9 19.9(4) . .
Mo7 O35 Mo10 107.9(3) . .
M9X O35 Mo10 141.7(4) . .
Mo9 O35 Mo10 140.8(4) . .
Mo7 O35 M10X 108.1(5) . .
M9X O35 M10X 133.1(7) . .
Mo9 O35 M10X 142.4(5) . .
Mo10 O35 M10X 20.1(6) . .
Mo7 O36 M10X 110.5(5) . .
Mo7 O36 Mo10 108.2(3) . .
M10X O36 Mo10 20.5(6) . .
Mo7 O36 Mo11 106.8(3) . .
M10X O36 Mo11 142.2(5) . .
Mo10 O36 Mo11 141.8(4) . .
Mo7 O36 M11X 109.1(3) . .
M10X O36 M11X 131.8(6) . .
Mo10 O36 M11X 142.2(4) . .
Mo11 O36 M11X 21.10(17) . .
Mo11 O37 Mo7 108.6(3) . .
Mo11 O37 Mo12 140.6(4) . .
Mo7 O37 Mo12 108.1(3) . .
Mo11 O37 M11X 21.31(17) . .
Mo7 O37 M11X 108.7(3) . .
Mo12 O37 M11X 142.3(4) . .
Mo7 O38 Mo8 108.8(3) . .
Mo7 O38 Mo12 107.8(3) . .
Mo8 O38 Mo12 141.4(4) . .
Mo8 O39 Mo23 154.8(4) . 2
Mo8 O40 Mo25 155.3(4) . .
Mo9 O41 M9X 22.7(5) . .
Mo9 O41 Mo25 155.5(4) . .
M9X O41 Mo25 147.9(6) . .
Mo9 O42 M9X 22.7(5) . .
Mo9 O42 Mo32 156.4(4) . .
M9X O42 Mo32 148.8(6) . .
Mo10 O43 M10X 23.1(7) . .
Mo10 O43 Mo32 154.3(4) . .
M10X O43 Mo32 147.6(7) . .
M10X O44 Mo10 23.7(7) . .
M10X O44 Mo36 147.1(7) . .
Mo10 O44 Mo36 155.5(4) . .
M11X O45 Mo11 24.7(2) . .
M11X O45 Mo36 150.0(5) . .
Mo11 O45 Mo36 155.9(4) . .
Mo11 O46 M11X 24.2(2) . .
Mo11 O46 Mo30 154.7(4) . 2
M11X O46 Mo30 149.9(5) . 2
Mo12 O47 Mo30 155.0(4) . 2
Mo12 O48 Mo23 155.0(4) . 2
M9X O51 Mo9 0.2(5) . .
M10X O52 Mo10 2.3(5) . .
M11X O53 Mo11 2.94(19) . .
Mo14 O56 M14X 0.0(3) . .
Mo14 O56 Sr10 160.4(8) . .
M14X O56 Sr10 160.5(7) . .
Mo15 O57 M15X 1.0(2) . .
Mo16 O58 M16X 2.2(3) . .
Mo13 O59 Mo14 108.5(3) . .
Mo13 O59 Mo15 108.3(3) . .
Mo14 O59 Mo15 140.8(4) . .
Mo13 O59 M15X 109.5(4) . .
Mo14 O59 M15X 141.3(4) . .
Mo15 O59 M15X 19.7(3) . .
Mo13 O59 M14X 109.9(4) . .
Mo14 O59 M14X 19.2(5) . .
Mo15 O59 M14X 141.2(4) . .
M15X O59 M14X 132.3(6) . .
Mo13 O60 M16X 108.1(4) . .
Mo13 O60 Mo16 108.2(3) . .
M16X O60 Mo16 20.4(4) . .
Mo13 O60 Mo15 108.1(3) . .
M16X O60 Mo15 143.4(4) . .
Mo16 O60 Mo15 140.6(4) . .
Mo13 O60 M15X 109.2(4) . .
M16X O60 M15X 134.5(6) . .
Mo16 O60 M15X 142.3(4) . .
Mo15 O60 M15X 19.7(3) . .
M16X O61 M16X 134.1(9) 6 .
M16X O61 Mo13 108.9(4) 6 .
M16X O61 Mo13 108.9(4) . .
M16X O61 Mo16 20.5(4) 6 6
M16X O61 Mo16 143.3(6) . 6
Mo13 O61 Mo16 107.5(3) . 6
M16X O61 Mo16 143.3(6) 6 .
M16X O61 Mo16 20.5(4) . .
Mo13 O61 Mo16 107.5(3) . .
Mo16 O61 Mo16 141.3(5) 6 .
M14X O62 Mo14 22.3(6) . .
M14X O62 Mo31 151.0(6) . .
Mo14 O62 Mo31 153.7(4) . .
M14X O62 Sr14 92.2(5) . .
Mo14 O62 Sr14 101.8(3) . .
Mo31 O62 Sr14 104.2(3) . .
Mo15 O63 M15X 22.5(3) . .
Mo15 O63 Mo31 155.7(4) . .
M15X O63 Mo31 147.2(5) . .
Mo15 O64 M15X 22.4(3) . .
Mo15 O64 Mo27 154.4(4) . .
M15X O64 Mo27 148.4(5) . .
Mo16 O65 M16X 22.9(5) . .
Mo16 O65 Mo27 154.8(4) . .
M16X O65 Mo27 147.6(6) . .
Mo16 O66 M16X 23.3(5) . .
Mo16 O66 Mo34 155.1(4) . .
M16X O66 Mo34 145.1(6) . .
M14X O68 Mo14 2.2(4) . .
M15X O69 Mo15 0.9(3) . .
M16X O70 Mo16 1.2(4) . .
Mo18 O72 M18X 1.6(2) . .
Mo19 O73 M19X 1.9(3) . .
Mo19 O73 Sr9 158.3(5) . .
M19X O73 Sr9 160.1(4) . .
Mo20 O74 M20X 1.7(2) . .
Mo17 O75 M19X 108.9(4) . .
Mo17 O75 M18X 108.9(4) . .
M19X O75 M18X 133.6(6) . .
Mo17 O75 Mo19 108.4(3) . .
M19X O75 Mo19 19.6(5) . .
M18X O75 Mo19 142.1(4) . .
Mo17 O75 Mo18 108.3(3) . .
M19X O75 Mo18 141.9(5) . .
M18X O75 Mo18 18.0(4) . .
Mo19 O75 Mo18 141.3(4) . .
Mo17 O76 M19X 108.8(4) . .
Mo17 O76 Mo19 108.8(3) . .
M19X O76 Mo19 19.7(5) . .
Mo17 O76 M20X 109.2(4) . .
M19X O76 M20X 134.4(6) . .
Mo19 O76 M20X 141.8(4) . .
Mo17 O76 Mo20 108.0(3) . .
M19X O76 Mo20 142.9(5) . .
Mo19 O76 Mo20 140.1(4) . .
M20X O76 Mo20 19.8(4) . .
Mo17 O77 M20X 109.0(4) . .
Mo17 O77 M20X 108.9(4) . 6
M20X O77 M20X 133.2(8) . 6
Mo17 O77 Mo20 108.5(3) . 6
M20X O77 Mo20 142.0(6) . 6
M20X O77 Mo20 19.9(4) 6 6
Mo17 O77 Mo20 108.5(3) . .
M20X O77 Mo20 19.9(4) . .
M20X O77 Mo20 142.0(6) 6 .
Mo20 O77 Mo20 140.6(6) 6 .
Mo18 O78 M18X 20.5(4) . .
Mo18 O78 Mo33 155.7(4) . .
M18X O78 Mo33 148.7(6) . .
Mo19 O79 M19X 22.2(5) . .
Mo19 O79 Mo33 157.7(4) . .
M19X O79 Mo33 148.2(6) . .
Mo19 O80 M19X 22.1(5) . .
Mo19 O80 Mo29 155.4(5) . .
M19X O80 Mo29 150.1(6) . .
Mo20 O81 M20X 22.8(5) . .
Mo20 O81 Mo29 155.7(4) . .
M20X O81 Mo29 148.5(6) . .
Mo20 O82 M20X 22.4(5) . .
Mo20 O82 Mo35 155.4(5) . .
M20X O82 Mo35 148.1(6) . .
M18X O84 Mo18 0.4(3) . .
M19X O85 Mo19 0.4(4) . .
M20X O86 Mo20 0.6(4) . .
Mo21 O88 Mo21 83.2(3) . 2
Mo21 O88 Sr13 112.7(5) . .
Mo21 O88 Sr13 156.5(6) 2 .
C1 O89 Mo21 119.9(10) . .
Mo22 O92 Mo23 83.5(3) . .
Mo22 O92 Sr13 115.3(5) . .
Mo23 O92 Sr13 159.5(6) . .
Mo23 O93 Mo22 83.5(3) . .
C3 O94 Mo22 116.9(9) . .
C3 O95 Mo23 119.0(10) . .
Mo24 O96 Sr11 171.8(5) . .
Mo24 O98 Mo25 82.6(3) . .
Mo24 O99 Mo25 82.4(3) . .
C5 O100 Mo24 120.1(8) . .
C5 O101 Mo25 121.4(8) . .
Mo26 O104 Mo27 83.4(3) . .
Mo27 O105 Mo26 83.2(3) . .
C7 O106 Mo26 119.7(8) . .
C7 O107 Mo27 121.3(8) . .
Mo29 O109 Sr8 156.0(5) . 7_556
Mo28 O110 Mo29 83.5(3) . .
Mo29 O111 Mo28 83.1(3) . .
C9 O112 Mo28 113.1(12) . .
C9 O113 Mo29 114.7(13) . .
Mo30 O116 Mo31 82.7(3) . .
Mo30 O117 Mo31 83.0(3) . .
Mo30 O117 Sr14 158.1(4) . .
Mo31 O117 Sr14 115.9(4) . .
C11 O118 Mo30 119.6(8) . .
C11 O119 Mo31 120.7(8) . .
Mo32 O120 Sr3 164.6(4) . .
Mo33 O122 Mo32 83.4(3) . .
Mo32 O123 Mo33 82.9(3) . .
C13 O124 Mo32 121.8(8) . .
C13 O125 Mo33 121.6(8) . .
Mo35 O128 Mo34 82.9(3) . .
C15 O129 Mo34 113.3(14) . .
C15 O130 Mo35 114.9(14) . .
Mo36 O131 Sr12 164.9(4) . .
Mo36 O132 Mo36 82.6(4) 6 .
Mo36 O133 Mo36 84.3(4) . 6
C17 O134 Mo36 113.5(14) . .
Sr4 O242 Sr13 83.3(8) . .
Sr5 O257 Sr11 60.4(5) . 7_556
Sr14 O261 Sr6 84.5(12) . .
Sr7 O271 Sr7 38.5(9) 5_556 .
Sr7 O272 Sr7 36.3(5) . 5_556
Sr8 O281 Sr9 85.8(9) . 7_556
Sr8 O282 Sr9 110.3(13) . 7_556
Sr8 O283 Sr11 95.4(11) . .
Sr11 O284 Sr8 97.5(7) . .
Sr8 O285 Sr11 103.0(6) . .
Sr9 O286 Sr8 93.2(7) 7_556 .
Sr12 O293 Sr9 86.9(15) 2_556 .
Sr12 O323 Sr12 173.9(16) . 6

loop_
_geom_bond_atom_site_label_1
_geom_bond_atom_site_label_2
_geom_bond_distance
_geom_bond_site_symmetry_2
Sr1 O216 2.522(16) .
Sr1 O215 2.593(14) .
Sr1 O217 2.625(12) .
Sr1 O218 2.640(17) .
Sr1 O213 2.662(17) .
Sr1 O212 2.662(12) .
Sr1 O4 2.673(7) .
Sr1 O214 2.725(15) .
Sr1 O211 2.744(12) .
Sr2 O222 2.498(18) .
Sr2 O221 2.562(14) .
Sr2 O224 2.566(17) .
Sr2 O225 2.573(14) .
Sr2 O226 2.601(14) .
Sr2 O29 2.603(8) .
Sr2 O223 2.61(2) .
Sr2 O227 2.657(12) .
Sr3 O233 2.473(14) .
Sr3 O233 2.474(14) 2_556
Sr3 O231 2.582(15) .
Sr3 O231 2.582(15) 2_556
Sr3 O232 2.65(2) 2_556
Sr3 O232 2.65(2) .
Sr3 O120 2.694(7) 2_556
Sr3 O120 2.694(7) .
Sr4 O242 2.55(3) .
Sr4 O244 2.56(2) .
Sr4 O247 2.56(4) .
Sr4 O245 2.59(2) .
Sr4 O243 2.626(16) .
Sr4 O246 2.64(3) .
Sr4 O241 2.67(2) .
Sr4 Sr13 3.626(19) .
Sr5 O257 2.57(2) .
Sr5 O253 2.60(3) .
Sr5 Sr11 2.597(6) 7_556
Sr5 O252 2.76(4) .
Sr6 O262 2.70(3) .
Sr6 O262 2.70(3) 6
Sr6 O261 2.76(4) .
Sr6 Sr14 3.597(11) .
Sr7 Sr7 1.694(10) 5_556
Sr7 O271 2.54(6) 5_556
Sr7 O271 2.60(6) .
Sr7 O272 2.63(3) .
Sr7 O272 2.63(3) 6
Sr7 O272 2.78(3) 5_556
Sr7 O272 2.78(3) 2_556
Sr8 O282 2.40(3) .
Sr8 O6 2.514(13) .
Sr8 O283 2.52(4) .
Sr8 O285 2.578(19) .
Sr8 O284 2.79(2) .
Sr8 O109 2.950(13) 7_556
Sr8 O281 3.00(3) .
Sr8 O286 3.08(2) .
Sr8 Sr9 4.148(11) 7_556
Sr8 Sr11 4.160(11) .
Sr9 O286 2.61(2) 7_556
Sr9 O282 2.65(3) 7_556
Sr9 O73 2.757(10) .
Sr9 O291 2.78(4) .
Sr9 O293 2.78(5) .
Sr9 O292 2.86(3) .
Sr9 O281 3.09(4) 7_556
Sr9 Sr12 3.426(8) 2_556
Sr9 Sr8 4.148(11) 7_556
Sr10 O303 1.95(12) .
Sr10 O56 2.575(15) .
Sr10 O304 2.62(3) .
Sr10 O301 2.67(4) .
Sr10 O301 2.67(4) 6
Sr10 O302 2.77(4) 6
Sr10 O302 2.77(4) .
Sr11 O257 2.59(2) 7_556
Sr11 Sr5 2.597(6) 7_556
Sr11 O96 2.609(9) .
Sr11 O285 2.735(17) .
Sr11 O284 2.74(2) .
Sr11 O283 3.08(4) .
Sr12 O293 2.15(5) 2_556
Sr12 O323 2.474(6) .
Sr12 O322 2.57(4) .
Sr12 O325 2.57(4) .
Sr12 O321 2.58(3) .
Sr12 O131 2.707(10) .
Sr12 Sr9 3.426(8) 2_556
Sr13 O92 2.76(2) .
Sr13 O88 2.86(2) .
Sr13 O242 2.89(3) .
Sr13 O13 2.97(2) .
Sr13 O12 3.00(2) .
Sr13 M2X 3.43(2) .
Sr13 Mo2 3.716(19) .
Sr13 Mo22 3.983(19) .
Sr14 O261 2.58(4) .
Sr14 O117 2.810(8) 6
Sr14 O117 2.810(8) .
Sr14 O62 3.044(12) .
Sr14 O62 3.044(12) 6
Sr14 M14X 3.574(16) .
Sr14 Mo14 3.832(11) .
C1 O89 1.250(10) .
C1 O89 1.250(10) 2
C1 C2 1.57(2) .
C3 O95 1.243(14) .
C3 O94 1.274(14) .
C3 C4 1.58(2) .
C5 O101 1.247(12) .
C5 O100 1.268(12) .
C5 C6 1.575(19) .
C7 O107 1.216(12) .
C7 O106 1.258(12) .
C7 C8 1.550(18) .
C9 O113 1.232(15) .
C9 O112 1.265(15) .
C9 C10 1.61(2) .
C11 O119 1.258(13) .
C11 O118 1.272(13) .
C11 C12 1.568(19) .
C13 O125 1.247(13) .
C13 O124 1.291(12) .
C13 C14 1.569(18) .
C15 O130 1.242(16) .
C15 O129 1.279(16) .
C15 C16 1.59(2) .
C17 O134 1.267(11) 6
C17 O134 1.267(11) .
C17 C18 1.56(2) .
Mo1 O1 1.676(8) .
Mo1 O11 2.003(7) .
Mo1 O10 2.010(6) .
Mo1 O9 2.012(7) .
Mo1 O7 2.014(7) .
Mo1 O8 2.020(7) .
Mo1 O22 2.310(8) .
Mo2 O2 1.712(9) .
Mo2 O13 1.785(7) .
Mo2 O12 1.785(7) .
Mo2 O11 2.040(7) .
Mo2 O7 2.054(8) .
Mo2 O23 2.379(10) .
M2X O23 1.590(19) .
M2X O13 1.754(14) .
M2X O12 1.794(14) .
M2X O11 2.122(14) .
M2X O7 2.130(15) .
M2X O2 2.512(19) .
Mo3 O3 1.672(8) .
Mo3 O15 1.783(7) .
Mo3 O14 1.827(7) .
Mo3 O7 2.045(7) .
Mo3 O8 2.058(7) .
Mo3 O24 2.397(8) .
M3X O24 1.656(14) .
M3X O15 1.792(10) .
M3X O14 1.883(10) .
M3X O8 2.029(10) .
M3X O7 2.039(10) .
M3X O3 2.410(14) .
Mo4 O4 1.696(7) .
Mo4 O17 1.783(7) .
Mo4 O16 1.786(7) .
Mo4 O8 2.044(7) .
Mo4 O9 2.051(7) .
Mo4 O25 2.413(7) .
Mo5 O5 1.713(8) .
Mo5 O18 1.783(8) .
Mo5 O19 1.798(7) .
Mo5 O9 2.054(6) .
Mo5 O10 2.061(7) .
Mo5 O26 2.372(8) .
Mo6 O6 1.680(9) .
Mo6 O21 1.778(8) .
Mo6 O20 1.789(7) .
Mo6 O11 2.039(6) .
Mo6 O10 2.045(7) .
Mo6 O27 2.382(9) .
M6X O27 1.662(11) .
M6X O20 1.778(9) .
M6X O21 1.804(9) .
M6X O10 2.040(8) .
M6X O11 2.063(8) .
M6X O6 2.400(12) .
Mo7 O28 1.674(7) .
Mo7 O34 1.994(7) .
Mo7 O35 2.002(7) .
Mo7 O36 2.012(7) .
Mo7 O38 2.013(7) .
Mo7 O37 2.019(7) .
Mo7 O49 2.310(8) .
Mo8 O29 1.685(7) .
Mo8 O40 1.782(7) .
Mo8 O39 1.794(7) .
Mo8 O38 2.027(7) .
Mo8 O34 2.061(7) .
Mo8 O50 2.389(9) .
Mo9 O30 1.686(8) .
Mo9 O42 1.793(7) .
Mo9 O41 1.794(7) .
Mo9 O34 2.047(7) .
Mo9 O35 2.055(7) .
Mo9 O51 2.368(8) .
M9X O51 1.660(18) .
M9X O42 1.804(12) .
M9X O41 1.810(12) .
M9X O34 2.041(12) .
M9X O35 2.048(11) .
M9X O30 2.392(18) .
Mo10 O31 1.690(8) .
Mo10 O44 1.778(7) .
Mo10 O43 1.789(7) .
Mo10 O36 2.038(7) .
Mo10 O35 2.056(7) .
Mo10 O52 2.402(7) .
M10X O52 1.68(2) .
M10X O44 1.742(15) .
M10X O43 1.832(16) .
M10X O36 2.027(15) .
M10X O35 2.097(15) .
M10X O31 2.41(2) .
Mo11 O32 1.661(9) .
Mo11 O45 1.799(7) .
Mo11 O46 1.801(7) .
Mo11 O37 2.014(7) .
Mo11 O36 2.069(7) .
Mo11 O53 2.409(8) .
M11X O53 1.658(10) .
M11X O45 1.741(8) .
M11X O46 1.823(9) .
M11X O36 2.075(8) .
M11X O37 2.077(8) .
M11X O32 2.419(11) .
Mo12 O33 1.692(8) .
Mo12 O48 1.792(7) .
Mo12 O47 1.804(7) .
Mo12 O37 2.054(7) .
Mo12 O38 2.068(7) .
Mo12 O54 2.387(7) .
Mo13 O55 1.673(11) .
Mo13 O59 2.000(7) .
Mo13 O59 2.000(7) 6
Mo13 O60 2.012(7) .
Mo13 O60 2.012(7) 6
Mo13 O61 2.023(9) .
Mo13 O67 2.263(13) .
Mo14 O56 1.683(12) .
Mo14 O62 1.788(7) .
Mo14 O62 1.788(7) 6
Mo14 O59 2.029(7) 6
Mo14 O59 2.029(7) .
Mo14 O68 2.377(13) .
M14X O68 1.69(2) .
M14X O62 1.759(10) .
M14X O62 1.759(10) 6
M14X O59 2.078(12) .
M14X O59 2.078(12) 6
M14X O56 2.37(2) .
Mo15 O57 1.698(8) .
Mo15 O63 1.794(7) .
Mo15 O64 1.811(7) .
Mo15 O60 2.055(7) .
Mo15 O59 2.062(7) .
Mo15 O69 2.405(8) .
M15X O69 1.701(14) .
M15X O63 1.811(10) .
M15X O64 1.813(10) .
M15X O60 2.061(10) .
M15X O59 2.063(10) .
M15X O57 2.402(14) .
Mo16 O58 1.706(8) .
Mo16 O66 1.790(7) .
Mo16 O65 1.798(7) .
Mo16 O60 2.047(7) .
Mo16 O61 2.053(3) .
Mo16 O70 2.415(8) .
M16X O70 1.691(18) .
M16X O66 1.797(13) .
M16X O65 1.850(12) .
M16X O61 2.010(11) .
M16X O60 2.042(12) .
M16X O58 2.427(19) .
Mo17 O71 1.680(11) .
Mo17 O76 2.003(7) 6
Mo17 O76 2.003(7) .
Mo17 O75 2.004(7) 6
Mo17 O75 2.004(7) .
Mo17 O77 2.012(10) .
Mo17 O83 2.300(13) .
Mo18 O72 1.715(13) .
Mo18 O78 1.795(7) .
Mo18 O78 1.795(7) 6
Mo18 O75 2.054(7) .
Mo18 O75 2.054(7) 6
Mo18 O84 2.370(12) .
M18X O84 1.73(2) .
M18X O78 1.807(9) .
M18X O78 1.807(9) 6
M18X O75 2.045(10) .
M18X O75 2.045(10) 6
M18X O72 2.35(2) .
Mo19 O73 1.685(8) .
Mo19 O79 1.793(7) .
Mo19 O80 1.794(8) .
Mo19 O76 2.044(7) .
Mo19 O75 2.053(7) .
Mo19 O85 2.372(9) .
M19X O85 1.68(2) .
M19X O79 1.819(12) .
M19X O80 1.829(13) .
M19X O75 2.025(12) .
M19X O76 2.030(12) .
M19X O73 2.38(2) .
Mo20 O74 1.699(9) .
Mo20 O81 1.785(8) .
Mo20 O82 1.801(7) .
Mo20 O77 2.044(4) .
Mo20 O76 2.065(6) .
Mo20 O86 2.383(9) .
M20X O86 1.677(19) .
M20X O81 1.793(12) .
M20X O82 1.835(12) .
M20X O77 2.041(10) .
M20X O76 2.045(11) .
M20X O74 2.403(19) .
Mo21 O87 1.698(8) .
Mo21 O88 1.938(8) .
Mo21 O88 1.941(7) 2
Mo21 O12 2.048(7) .
Mo21 O21 2.056(8) .
Mo21 O89 2.290(8) .
Mo21 Mo21 2.5766(18) 2
Mo22 O90 1.675(9) .
Mo22 O92 1.931(7) .
Mo22 O93 1.946(7) .
Mo22 O14 2.027(7) .
Mo22 O13 2.034(7) .
Mo22 O94 2.280(9) .
Mo22 Mo23 2.5781(13) .
Mo23 O91 1.683(8) .
Mo23 O93 1.927(7) .
Mo23 O92 1.939(7) .
Mo23 O39 2.023(7) 2
Mo23 O48 2.047(7) 2
Mo23 O95 2.298(8) .
Mo24 O96 1.674(8) .
Mo24 O99 1.942(7) .
Mo24 O98 1.946(7) .
Mo24 O19 2.035(7) .
Mo24 O20 2.043(8) .
Mo24 O100 2.332(8) .
Mo24 Mo25 2.5676(12) .
Mo25 O97 1.702(8) .
Mo25 O98 1.946(7) .
Mo25 O99 1.958(7) .
Mo25 O40 2.031(7) .
Mo25 O41 2.034(7) .
Mo25 O101 2.299(8) .
Mo26 O102 1.679(7) .
Mo26 O104 1.933(7) .
Mo26 O105 1.951(8) .
Mo26 O16 2.043(6) .
Mo26 O15 2.059(8) .
Mo26 O106 2.329(8) .
Mo26 Mo27 2.5816(12) .
Mo27 O103 1.668(7) .
Mo27 O105 1.938(7) .
Mo27 O104 1.947(8) .
Mo27 O65 2.036(7) .
Mo27 O64 2.040(7) .
Mo27 O107 2.320(8) .
Mo28 O108 1.676(8) .
Mo28 O110 1.924(7) .
Mo28 O111 1.956(8) .
Mo28 O18 2.046(8) .
Mo28 O17 2.051(7) .
Mo28 O112 2.310(8) .
Mo28 Mo29 2.5828(13) .
Mo29 O109 1.696(8) .
Mo29 O111 1.938(7) .
Mo29 O110 1.954(8) .
Mo29 O80 2.034(7) .
Mo29 O81 2.045(8) .
Mo29 O113 2.269(10) .
Mo30 O114 1.677(8) .
Mo30 O117 1.932(8) .
Mo30 O116 1.939(7) .
Mo30 O47 2.035(7) 2
Mo30 O46 2.038(7) 2
Mo30 O118 2.309(8) .
Mo30 Mo31 2.5727(12) .
Mo31 O115 1.681(8) .
Mo31 O117 1.952(7) .
Mo31 O116 1.954(7) .
Mo31 O62 2.045(7) .
Mo31 O63 2.052(7) .
Mo31 O119 2.304(8) .
Mo32 O120 1.677(7) .
Mo32 O123 1.938(7) .
Mo32 O122 1.942(7) .
Mo32 O42 2.037(7) .
Mo32 O43 2.056(7) .
Mo32 O124 2.277(7) .
Mo32 Mo33 2.5830(12) .
Mo33 O121 1.692(8) .
Mo33 O122 1.939(7) .
Mo33 O123 1.965(7) .
Mo33 O79 2.032(7) .
Mo33 O78 2.051(7) .
Mo33 O125 2.303(7) .
Mo34 O126 1.703(11) .
Mo34 O128 1.950(7) 6
Mo34 O128 1.950(7) .
Mo34 O66 2.052(7) 6
Mo34 O66 2.052(7) .
Mo34 O129 2.302(12) .
Mo34 Mo35 2.5788(16) .
Mo35 O127 1.699(12) .
Mo35 O128 1.947(7) 6
Mo35 O128 1.947(7) .
Mo35 O82 2.032(7) .
Mo35 O82 2.033(7) 6
Mo35 O130 2.282(13) .
Mo36 O131 1.669(8) .
Mo36 O133 1.912(8) .
Mo36 O132 1.946(8) .
Mo36 O45 2.034(7) .
Mo36 O44 2.051(7) .
Mo36 O134 2.317(9) .
Mo36 Mo36 2.5671(18) 6
O39 Mo23 2.024(7) 2
O46 Mo30 2.038(7) 2
O47 Mo30 2.035(7) 2
O48 Mo23 2.047(7) 2
O61 M16X 2.010(11) 6
O61 Mo16 2.052(3) 6
O77 M20X 2.041(10) 6
O77 Mo20 2.044(4) 6
O88 Mo21 1.941(7) 2
O109 Sr8 2.950(13) 7_556
O132 Mo36 1.946(8) 6
O133 Mo36 1.912(8) 6
O257 Sr11 2.59(2) 7_556
O271 Sr7 2.54(6) 5_556
O272 Sr7 2.78(3) 5_556
O281 Sr9 3.09(4) 7_556
O282 Sr9 2.66(3) 7_556
O286 Sr9 2.61(2) 7_556
O293 Sr12 2.15(5) 2_556
O323 Sr12 2.474(6) 6
